data_7713776
loop_
_publ_author_name
'Delaporte , Sol\`ene'
'Ab\'anades L\'azaro, Isabel'
'Lopez-Cabrelles, Javier'
'Mazarakioti, Eleni C.'
'Chebourou, Sarah'
'Vit\'orica-Yrez\'abal, I\~nigo J.'
'Gim\'enez-Marqu\'es, M\'onica'
'Minguez Espallargas, Guillermo'

_publ_section_title
;
 Imparting structural robustness of Metal-Organic Cages based on
 oxo-dimolybdenum clusters
;
_journal_name_full 'Dalton Transactions'
_journal_paper_doi 10.1039/D3DT02482B
_journal_year 2023
_chemical_formula_moiety
'C109.712 H91.329 Mo12 N21.904 O61.904, 6(C2 H8 N), 1.384(C5 H6 N2), 4.879(C3 H7 N O), 7.556(H2 O)'
_chemical_formula_sum 'C143.29 H196.96 Mo12 N35.56 O74.36'
_chemical_formula_weight 4758.54
_space_group_crystal_system monoclinic
_space_group_IT_number 14
_space_group_name_Hall '-P 2yn'
_space_group_name_H-M_alt 'P 1 21/n 1'
_atom_sites_solution_hydrogens mixed
_atom_sites_solution_primary dual
_audit_creation_date 2022-12-09
_audit_creation_method
;
Olex2 1.5
(compiled 2022.04.07 svn.rca3783a0 for OlexSys, GUI svn.r6498)
;
_audit_update_record
;
2023-04-21 deposited with the CCDC.	2023-08-22 downloaded from the CCDC.
;
_cell_angle_alpha 90
_cell_angle_beta 110.345(2)
_cell_angle_gamma 90
_cell_formula_units_Z 2
_cell_length_a 19.7115(3)
_cell_length_b 20.0909(2)
_cell_length_c 27.2180(4)
_cell_measurement_reflns_used 21884
_cell_measurement_temperature 119.9(2)
_cell_measurement_theta_max 22.2380
_cell_measurement_theta_min 3.0020
_cell_volume 10106.5(3)
_computing_cell_refinement 'CrysAlisPro 1.171.42.72a (Rigaku OD, 2022)'
_computing_data_collection 'CrysAlisPro 1.171.42.72a (Rigaku OD, 2022)'
_computing_data_reduction 'CrysAlisPro 1.171.42.72a (Rigaku OD, 2022)'
_computing_molecular_graphics 'Olex2 1.5 (Dolomanov et al., 2009)'
_computing_publication_material 'Olex2 1.5 (Dolomanov et al., 2009)'
_computing_structure_refinement 'SHELXL 2019/2 (Sheldrick, 2015)'
_computing_structure_solution 'SHELXT 2018/2 (Sheldrick, 2018)'
_diffrn_ambient_environment N~2~
_diffrn_ambient_temperature 119.9(2)
_diffrn_detector 'CCD plate'
_diffrn_detector_area_resol_mean 16.0267
_diffrn_detector_type Sapphire3
_diffrn_measured_fraction_theta_full 0.998
_diffrn_measured_fraction_theta_max 0.998
_diffrn_measurement_details
;
List of Runs (angles in degrees, time in seconds):

  # Type    Start    End  Width  t~exp~   \w     \q     \k     \f   Frames
#--------------------------------------------------------------------------
  1  \w    -38.00  53.00   1.00   15.00    --  -15.90  57.00 -90.00   91
  2  \w    -15.00  42.00   1.00   15.00    --   16.91  77.00-180.00   57
  3  \w    -42.00  49.00   1.00   15.00    --   16.91 -77.00-180.00   91
  4  \w    -10.00  89.00   1.00   15.00    --   16.91  38.00-120.00   99
  5  \w     -5.00  86.00   1.00   15.00    --   16.91  57.00  60.00   91
  6  \w    -10.00  89.00   1.00   15.00    --   16.91  38.00-180.00   99
  7  \w     -5.00  86.00   1.00   15.00    --   16.91  57.00 -30.00   91
  8  \w    -52.00  39.00   1.00   15.00    --   16.91 -57.00  60.00   91
  9  \w      7.00  77.00   1.00   15.00    --   18.00-126.00  40.40   70
 10  \w    -56.00 -33.00   1.00   15.00    --  -15.90 129.00-140.74   23
 11  \w    -73.00  -4.00   1.00   15.00    --  -15.90 123.00  81.21   69
 12  \w    -78.00  -9.00   1.00   15.00    --  -15.90 131.00 139.95   69
 13  \w    -12.00  13.00   1.00   15.00    --  -15.90 -73.00-145.00   25
;
_diffrn_measurement_device 'four-circle diffractometer'
_diffrn_measurement_device_type 'SuperNova, Single source at offset/far, Sapphire3'
_diffrn_measurement_method '\w scans'
_diffrn_orient_matrix_type 'CrysAlisPro convention (1999,Acta A55,543-557)'
_diffrn_orient_matrix_UB_11 -0.0362112000
_diffrn_orient_matrix_UB_12 0.0090064000
_diffrn_orient_matrix_UB_13 -0.0035896000
_diffrn_orient_matrix_UB_21 0.0015365000
_diffrn_orient_matrix_UB_22 -0.0192385000
_diffrn_orient_matrix_UB_23 0.0222043000
_diffrn_orient_matrix_UB_31 0.0126260000
_diffrn_orient_matrix_UB_32 0.0281913000
_diffrn_orient_matrix_UB_33 0.0163216000
_diffrn_radiation_monochromator mirror
_diffrn_radiation_probe x-ray
_diffrn_radiation_type 'Mo K\a'
_diffrn_radiation_wavelength 0.71073
_diffrn_reflns_av_R_equivalents 0.1207
_diffrn_reflns_av_unetI/netI 0.0766
_diffrn_reflns_Laue_measured_fraction_full 0.998
_diffrn_reflns_Laue_measured_fraction_max 0.998
_diffrn_reflns_limit_h_max 23
_diffrn_reflns_limit_h_min -23
_diffrn_reflns_limit_k_max 23
_diffrn_reflns_limit_k_min -23
_diffrn_reflns_limit_l_max 32
_diffrn_reflns_limit_l_min -32
_diffrn_reflns_number 167847
_diffrn_reflns_point_group_measured_fraction_full 0.998
_diffrn_reflns_point_group_measured_fraction_max 0.998
_diffrn_reflns_theta_full 25.027
_diffrn_reflns_theta_max 25.027
_diffrn_reflns_theta_min 2.820
_diffrn_source 'micro-focus sealed X-ray tube'
_diffrn_source_type 'SuperNova (Mo) X-ray Source'
_exptl_absorpt_coefficient_mu 0.809
_exptl_absorpt_correction_T_max 1.00000
_exptl_absorpt_correction_T_min 0.97580
_exptl_absorpt_correction_type multi-scan
_exptl_absorpt_process_details
;
CrysAlisPro 1.171.42.72a (Rigaku Oxford Diffraction, 2022)
Empirical absorption correction using spherical harmonics,
implemented in SCALE3 ABSPACK scaling algorithm.
;
_exptl_crystal_colour 'clear red'
_exptl_crystal_colour_lustre clear
_exptl_crystal_colour_primary red
_exptl_crystal_density_diffrn 1.564
_exptl_crystal_description plate
_exptl_crystal_F_000 4809
_exptl_crystal_size_max 0.06
_exptl_crystal_size_mid 0.04
_exptl_crystal_size_min 0.02
_refine_diff_density_max 1.436
_refine_diff_density_min -0.707
_refine_diff_density_rms 0.153
_refine_ls_extinction_method none
_refine_ls_goodness_of_fit_ref 1.039
_refine_ls_hydrogen_treatment constr
_refine_ls_matrix_type full
_refine_ls_number_parameters 1158
_refine_ls_number_reflns 17832
_refine_ls_number_restraints 651
_refine_ls_restrained_S_all 1.030
_refine_ls_R_factor_all 0.1134
_refine_ls_R_factor_gt 0.0664
_refine_ls_shift/su_max 0.003
_refine_ls_shift/su_mean 0.000
_refine_ls_structure_factor_coef Fsqd
_refine_ls_weighting_details 'w=1/[\s^2^(Fo^2^)+(0.0998P)^2^+50.1812P] where P=(Fo^2^+2Fc^2^)/3'
_refine_ls_weighting_scheme calc
_refine_ls_wR_factor_gt 0.1711
_refine_ls_wR_factor_ref 0.2050
_reflns_Friedel_coverage 0.000
_reflns_number_gt 11707
_reflns_number_total 17832
_reflns_threshold_expression 'I > 2\s(I)'
_cod_data_source_file d3dt02482b2.cif
_cod_data_source_block muv27-py-NH2-DMF
_cod_database_code 7713776
_shelx_shelxl_version_number 2019/2
_chemical_oxdiff_formula 'C11 H10 N O Mo4'
_shelx_space_group_comment
;
The symmetry employed for this shelxl refinement is uniquely defined
by the following loop, which should always be used as a source of
symmetry information in preference to the above space-group names.
They are only intended as comments.
;
_shelx_estimated_absorpt_t_max 0.984
_shelx_estimated_absorpt_t_min 0.953
_olex2_refinement_description
;
1. Fixed Uiso
 At 1.2 times of:
  All C(H) groups, All N(H,H) groups, All N(H,H,H,H) groups
 At 1.5 times of:
  All C(H,H,H) groups, All O(H,H) groups
2. Restrained distances
 N19-C71 = N19-C73
 1.45 with sigma of 0.02
 C32A-N10A
 1.45 with sigma of 0.002
 N14-C60
 1.45 with sigma of 0.02
 C71-C73
 2.4 with sigma of 0.02
 C25A-C19A
 2.4 with sigma of 0.02
 C14-N6 \\sim C9-N4
 with sigma of 0.04
 C13-N6 \\sim C8-N4
 with sigma of 0.02
 C31A-N10A \\sim N10A-C33A
 with sigma of 0.02
 N6-C12 \\sim N4-C7
 with sigma of 0.04
 C15-C11 \\sim C10-C6
 with sigma of 0.04
 C61-N14 \\sim N14-C59
 with sigma of 0.02
 N3S-C4S \\sim N3S-C5S
 with sigma of 0.02
 N19-C73 \\sim N19A-C73A
 with sigma of 0.02
 C15-C14 \\sim C10-C9
 with sigma of 0.02
 C71-C73 \\sim C71A-C73A
 with sigma of 0.04
 N5-C15 \\sim N3-C10
 with sigma of 0.02
 N5-C12 \\sim N3-C7
 with sigma of 0.04
 N5-C11 \\sim N3-C6
 with sigma of 0.02
 N5-C14 \\sim N3-C9
 with sigma of 0.04
 C15-C13 \\sim C10-C8
 with sigma of 0.04
 C14-C12 \\sim C9-C7
 with sigma of 0.04
 Mo2-N5 \\sim Mo2-N3
 with sigma of 0.02
 Mo2-C11 \\sim Mo2-C6
 with sigma of 0.04
 C14-C13 \\sim C9-C8
 with sigma of 0.02
 C11-C13 \\sim C6-C8
 with sigma of 0.04
 C11-C12 \\sim C6-C7
 with sigma of 0.02
 C13-C12 \\sim C8-C7
 with sigma of 0.02
 Mo2-C15 \\sim Mo2-C10
 with sigma of 0.04
 N17-C72 \\sim N17-C1M
 with sigma of 0.02
 N23-C66 \\sim N23-C65
 with sigma of 0.02
 N16-C75 \\sim N16-C25A
 with sigma of 0.02
 N16-C68 \\sim N16-C19A
 with sigma of 0.02
 N22-C76 \\sim N22-C1H
 with sigma of 0.02
 C76-C1H \\sim C9S-C10S
 with sigma of 0.04
 C70-O43 \\sim C7S-O6S
 with sigma of 0.02
 C70-N22 \\sim C7S-N8S
 with sigma of 0.02
 C70-C76 \\sim C7S-C9S
 with sigma of 0.04
 C70-C1H \\sim C7S-C10S
 with sigma of 0.04
 N22-C76 \\sim N8S-C9S
 with sigma of 0.02
 N22-C1H \\sim N8S-C10S
 with sigma of 0.02
 O43-N22 \\sim O6S-N8S
 with sigma of 0.04
 N18-C64 \\sim N18-C1L
 with sigma of 0.02
 Mo5-O31 \\sim Mo5-O32
 with sigma of 0.02
 C71-N19 \\sim C71A-N19A
 with sigma of 0.02
 C33-C31 \\sim C33A-C31A
 with sigma of 0.04
 C33-C32 \\sim C33A-C32A
 with sigma of 0.02
 C30-C31 \\sim C30A-C31A
 with sigma of 0.02
 C31-C32 \\sim C31A-C32A
 with sigma of 0.02
 N9-C34 \\sim N9-C34A
 with sigma of 0.02
 N9-C33 \\sim N9-C33A
 with sigma of 0.04
 N9-C31 \\sim N9-C31A
 with sigma of 0.04
 N9-C30 \\sim N9-C30A
 with sigma of 0.02
 C34-C33 \\sim C34A-C33A
 with sigma of 0.02
 C34-C32 \\sim C34A-C32A
 with sigma of 0.04
 C30-C32 \\sim C30A-C32A
 with sigma of 0.04
3. Restrained planarity
 N10A, C32A, C33A, C34A, C31A, C30A
 with sigma of 0.1
 N9, C30A, C31A, C32A, C33A, C34A, N10A
 with sigma of 0.1
 C60, N13, C58, C62, C59, C61, N14
 with sigma of 0.1
 C2S, O1S, N3S, C4S, C5S
 with sigma of 0.1
 C67, O31, N17, C72, C1M
 with sigma of 0.1
 C69, O41, N23, C66, C65
 with sigma of 0.1
 C70, O43, N22, C76, C1H
 with sigma of 0.1
 C63, O32, N18, C64, C1L
 with sigma of 0.1
4. Uiso/Uaniso restraints and constraints
N9 \\sim C34 \\sim C30 \\sim C33 \\sim C31 \\sim C32 \\sim N10 \\sim C34A \\sim
C30A \\sim C31A \\sim C32A \\sim C33A \\sim N10A: within 2A with sigma of 0.02
and sigma for terminal atoms of 0.04 within 2A
N5 \\sim C15 \\sim C14 \\sim C11 \\sim C13 \\sim N6 \\sim C12 \\sim N3 \\sim C6
\\sim C7 \\sim N4 \\sim C8 \\sim C9 \\sim C10: within 2A with sigma of 0.04 and
sigma for terminal atoms of 0.08 within 2A
N14 \\sim N13 \\sim C58 \\sim C62 \\sim C59 \\sim C61 \\sim C60: within 2A with
sigma of 0.02 and sigma for terminal atoms of 0.04 within 2A
C71 \\sim N19 \\sim C73: within 2A with sigma of 0.02 and sigma for terminal
atoms of 0.04 within 2A
C2S \\sim O1S \\sim N3S \\sim C4S \\sim C5S: within 2A with sigma of 0.04 and
sigma for terminal atoms of 0.08 within 2A
C73A \\sim N19A \\sim C71A \\sim C73 \\sim N19 \\sim C71: within 2A with sigma
of 0.02 and sigma for terminal atoms of 0.04 within 2A
N3S \\sim C2S \\sim O1S \\sim C4S \\sim C5S: within 2A with sigma of 0.02 and
sigma for terminal atoms of 0.04 within 2A
C67 \\sim O31 \\sim N17 \\sim C72 \\sim C1M: within 2A with sigma of 0.04 and
sigma for terminal atoms of 0.08 within 2A
C63 \\sim O32 \\sim N18 \\sim C64 \\sim C1L \\sim C67 \\sim O31 \\sim N17 \\sim
C72 \\sim C1M: within 2A with sigma of 0.04 and sigma for terminal atoms of
0.08 within 2A
C69 \\sim O41 \\sim N23 \\sim C66 \\sim C65: within 2A with sigma of 0.04 and
sigma for terminal atoms of 0.08 within 2A
C70 \\sim O43 \\sim N22 \\sim C76 \\sim C1H: within 2A with sigma of 0.04 and
sigma for terminal atoms of 0.08 within 2A
N8S \\sim C9S \\sim C7S \\sim C10S \\sim O6S \\sim O43 \\sim C70 \\sim N22
\\sim C76 \\sim C1H: within 2A with sigma of 0.02 and sigma for terminal atoms
of 0.04 within 2A
C63 \\sim O32 \\sim N18 \\sim C64 \\sim C1L: within 2A with sigma of 0.04 and
sigma for terminal atoms of 0.08 within 2A
5. Rigid body (RIGU) restrains
 C34A, C30A, C33A, C31A, C32A, N10A
 with sigma for 1-2 distances of 0.004 and sigma for 1-3 distances of 0.004
 N5, C15, C14, C11, C13, N6, C12
 with sigma for 1-2 distances of 0.004 and sigma for 1-3 distances of 0.004
 N3, C10, C9, C6, C8, N4, C7
 with sigma for 1-2 distances of 0.004 and sigma for 1-3 distances of 0.004
 C2S, O1S, N3S, C4S, C5S
 with sigma for 1-2 distances of 0.004 and sigma for 1-3 distances of 0.004
 C71, N19, C73
 with sigma for 1-2 distances of 0.004 and sigma for 1-3 distances of 0.004
 C67, O31, N17, C72, C1M
 with sigma for 1-2 distances of 0.004 and sigma for 1-3 distances of 0.004
 C69, O41, N23, C66, C65
 with sigma for 1-2 distances of 0.004 and sigma for 1-3 distances of 0.004
 C19A, C25A
 with sigma for 1-2 distances of 0.004 and sigma for 1-3 distances of 0.004
 C68, C75
 with sigma for 1-2 distances of 0.004 and sigma for 1-3 distances of 0.004
 C7S, O6S, N8S, C9S, C10S
 with sigma for 1-2 distances of 0.004 and sigma for 1-3 distances of 0.004
 C70, O43, N22, C76, C1H
 with sigma for 1-2 distances of 0.004 and sigma for 1-3 distances of 0.004
 C63, O32, N18, C64, C1L
 with sigma for 1-2 distances of 0.004 and sigma for 1-3 distances of 0.004
 C71A, N19A, C73A
 with sigma for 1-2 distances of 0.004 and sigma for 1-3 distances of 0.004
 C34, C30, C33, C31, C32, N10
 with sigma for 1-2 distances of 0.004 and sigma for 1-3 distances of 0.004
6. Others
 Sof(N4)=Sof(H4A)=Sof(H4B)=Sof(C8)=Sof(C9)=Sof(H9)=Sof(C10)=Sof(H10)=Sof(N3)=
 Sof(C6)=Sof(H6)=Sof(C7)=Sof(H7)=1-FVAR(1)
 Sof(N5)=Sof(C15)=Sof(H15)=Sof(C14)=Sof(H14)=Sof(C11)=Sof(H11)=Sof(C13)=
 Sof(N6)=Sof(H6A)=Sof(H6B)=Sof(C12)=Sof(H12)=FVAR(1)
 Sof(H16C)=Sof(H16D)=Sof(C25A)=Sof(H25A)=Sof(H25B)=Sof(H25C)=Sof(C19A)=
 Sof(H19A)=Sof(H19B)=Sof(H19C)=1-FVAR(2)
 Sof(H16A)=Sof(H16B)=Sof(C68)=Sof(H68A)=Sof(H68B)=Sof(H68C)=Sof(C75)=Sof(H75A)=
 Sof(H75B)=Sof(H75C)=FVAR(2)
 Sof(C7S)=Sof(H7S)=Sof(O6S)=Sof(N8S)=Sof(C9S)=Sof(H9SA)=Sof(H9SB)=Sof(H9SC)=
 Sof(C10S)=Sof(H10E)=Sof(H10F)=Sof(H10G)=Sof(O3W)=Sof(H3WA)=Sof(H3WB)=1-FVAR(3)
 Sof(C70)=Sof(H70)=Sof(O43)=Sof(N22)=Sof(C76)=Sof(H76A)=Sof(H76B)=Sof(H76C)=
 Sof(C1H)=Sof(H1HA)=Sof(H1HB)=Sof(H1HC)=Sof(O5W)=Sof(H5WA)=Sof(H5WB)=Sof(O4W)=
 Sof(H4WA)=Sof(H4WB)=FVAR(3)
 Sof(C2S)=Sof(H2S)=Sof(O1S)=Sof(N3S)=Sof(C4S)=Sof(H4SA)=Sof(H4SB)=Sof(H4SC)=
 Sof(C5S)=Sof(H5SA)=Sof(H5SB)=Sof(H5SC)=0.5*(1-FVAR(5))
 Sof(C63)=Sof(H63)=Sof(O32)=Sof(N18)=Sof(C64)=Sof(H64A)=Sof(H64B)=Sof(H64C)=
 Sof(C1L)=Sof(H1LA)=Sof(H1LB)=Sof(H1LC)=FVAR(5)
 Sof(C67)=Sof(H67)=Sof(O31)=Sof(N17)=Sof(C72)=Sof(H72A)=Sof(H72B)=Sof(H72C)=
 Sof(C1M)=Sof(H1MA)=Sof(H1MB)=Sof(H1MC)=1-FVAR(6)
 Sof(N13)=Sof(C58)=Sof(H58)=Sof(C59)=Sof(H59)=Sof(C60)=Sof(C61)=Sof(H61)=
 Sof(C62)=Sof(H62)=Sof(N14)=Sof(H14A)=Sof(H14B)=FVAR(6)
 Sof(O2W)=Sof(H2WA)=Sof(H2WB)=FVAR(7)
 Sof(C73A)=Sof(H73D)=Sof(H73E)=Sof(H73F)=Sof(N19A)=Sof(H19F)=Sof(H19G)=
 Sof(C71A)=Sof(H71D)=Sof(H71E)=Sof(H71F)=Sof(O33)=Sof(H33B)=Sof(H33C)=1-FVAR(8)
 Sof(C71)=Sof(H71A)=Sof(H71B)=Sof(H71C)=Sof(N19)=Sof(H19D)=Sof(H19E)=Sof(C73)=
 Sof(H73A)=Sof(H73B)=Sof(H73C)=Sof(O35)=Sof(H35A)=Sof(H35B)=FVAR(8)
 Sof(O34)=Sof(H34B)=Sof(H34C)=FVAR(9)
 Sof(C32A)=Sof(C31A)=Sof(H31A)=Sof(C30A)=Sof(H30A)=Sof(C34A)=Sof(H34A)=
 Sof(C33A)=Sof(H33A)=Sof(N10A)=Sof(H10C)=Sof(H10D)=1-FVAR(10)
 Sof(C34)=Sof(H34)=Sof(C30)=Sof(H30)=Sof(C33)=Sof(H33)=Sof(C31)=Sof(H31)=
 Sof(C32)=Sof(N10)=Sof(H10A)=Sof(H10B)=FVAR(10)
 Fixed Sof: O1W(0.5) H1WA(0.5) H1WB(0.5)
7.a Riding coordinates:
 N2(H2A,H2B), N12(H12A,H12B), N6(H6A,H6B), N4(H4A,H4B), N14(H14A,H14B),
 O34(H34B,H34C), O1W(H1WA,H1WB), O2W(H2WA,H2WB), O5W(H5WA,H5WB), O3W(H3WA,H3WB),
  O4W(H4WA,H4WB), O33(H33B,H33C), O35(H35A,H35B), N10A(H10C,H10D)
7.b Free rotating group:
 C69(O41,N23,C66,C65), C70(O43,N22,C76,C1H), C7S(O6S,N8S,C9S,C10S), C2S(O1S,
 N3S,C4S,C5S), C63(O32,N18,C64,C1L), C67(O31,N17,C72,C1M)
7.c Rotating group:
 N8(H8A,H8B), N10(H10A,H10B)
7.d Secondary CH2 refined with riding coordinates:
 N15(H15A,H15B), N16(H16A,H16B), N16(H16C,H16D), N19(H19D,H19E), N19A(H19F,H19G)
7.e Me refined with riding coordinates:
 C02K(H02A,H02B,H02C), C02O(H02D,H02E,H02F), C68(H68A,H68B,H68C), C75(H75A,
 H75B,H75C), C66(H66A,H66B,H66C), C65(H65A,H65B,H65C), C25A(H25A,H25B,H25C),
 C19A(H19A,H19B,H19C), C76(H76A,H76B,H76C), C1H(H1HA,H1HB,H1HC), C9S(H9SA,H9SB,
 H9SC), C10S(H10E,H10F,H10G), C4S(H4SA,H4SB,H4SC), C5S(H5SA,H5SB,H5SC),
 C64(H64A,H64B,H64C), C1L(H1LA,H1LB,H1LC), C72(H72A,H72B,H72C), C1M(H1MA,H1MB,
 H1MC), C71(H71A,H71B,H71C), C73(H73A,H73B,H73C), C73A(H73D,H73E,H73F),
 C71A(H71D,H71E,H71F)
7.f Aromatic/amide H refined with riding coordinates:
 C41(H41), C51(H51), C53(H53), C37(H37), C39(H39), C55(H55), C20(H20),
 C18(H18), C48(H48), C22(H22), C47(H47), C1(H1), C5(H5), C44(H44), C2(H2),
 C45(H45), C4(H4), C25(H25), C29(H29), C26(H26), C15(H15), C28(H28), C14(H14),
 C34(H34), C30(H30), C33(H33), C11(H11), C31(H31), C12(H12), C58(H58), C59(H59),
  C61(H61), C62(H62), C9(H9), C10(H10), C6(H6), C7(H7), C69(H69), C70(H70),
 C7S(H7S), C2S(H2S), C63(H63), C67(H67), C31A(H31A), C30A(H30A), C34A(H34A),
 C33A(H33A)
7.g Fitted hexagon refined as free rotating group:
 N13(C58,C59,C60,C61,C62), C8(C9,C10,N3,C6,C7), C32A(C31A,C30A,N9,C34A,C33A)
;
_olex2_date_sample_data_collection 2021-11-23
_olex2_submission_special_instructions 'No special instructions were received'
_oxdiff_exptl_absorpt_empirical_details
;
Empirical correction (ABSPACK) includes:
- Absorption correction using spherical harmonics
- Frame scaling
;
_oxdiff_exptl_absorpt_empirical_full_max 1.154
_oxdiff_exptl_absorpt_empirical_full_min 0.900

loop_
_space_group_symop_operation_xyz
'x, y, z'
'-x+1/2, y+1/2, -z+1/2'
'-x, -y, -z'
'x-1/2, -y-1/2, z-1/2'

loop_
_atom_site_label
_atom_site_type_symbol
_atom_site_fract_x
_atom_site_fract_y
_atom_site_fract_z
_atom_site_U_iso_or_equiv
_atom_site_adp_type
_atom_site_occupancy
_atom_site_site_symmetry_order
_atom_site_calc_flag
_atom_site_refinement_flags_posn
_atom_site_refinement_flags_adp
_atom_site_refinement_flags_occupancy
_atom_site_disorder_assembly
_atom_site_disorder_group
Mo6 Mo 0.22003(4) 0.72190(3) 0.28750(3) 0.02802(18) Uani 1 1 d . . . . .
Mo4 Mo 0.26641(4) 0.19904(3) 0.53492(3) 0.03115(19) Uani 1 1 d . . . . .
Mo3 Mo 0.38061(4) 0.14058(3) 0.53416(3) 0.02949(19) Uani 1 1 d . . . . .
Mo2 Mo 0.75506(4) 0.34285(3) 0.35059(3) 0.03199(19) Uani 1 1 d D . . . .
Mo5 Mo 0.13347(4) 0.67861(3) 0.33136(3) 0.03275(19) Uani 1 1 d D . . . .
Mo1 Mo 0.71976(4) 0.45548(4) 0.30512(3) 0.0336(2) Uani 1 1 d . . . . .
O16 O 0.7065(3) 0.2499(3) 0.6295(2) 0.0310(13) Uani 1 1 d . . . . .
O28 O 0.5574(3) 0.7904(3) 0.3987(2) 0.0320(13) Uani 1 1 d . . . . .
O21 O 0.2301(3) 0.4986(3) 0.6149(2) 0.0335(13) Uani 1 1 d . . . . .
O13 O 0.7238(3) 0.2879(3) 0.4047(2) 0.0369(14) Uani 1 1 d . . . . .
O5 O 0.3366(3) 0.2242(3) 0.5029(2) 0.0348(13) Uani 1 1 d . . . . .
O9 O 0.2174(3) 0.6383(2) 0.3227(2) 0.0316(13) Uani 1 1 d . . . . .
O6 O 0.3234(3) 0.1284(3) 0.5785(2) 0.0325(13) Uani 1 1 d . . . . .
O26 O 0.3228(3) 0.6977(3) 0.2891(2) 0.0344(13) Uani 1 1 d . . . . .
O10 O 0.1509(3) 0.7678(3) 0.3123(2) 0.0357(13) Uani 1 1 d . . . . .
O18 O 0.4722(3) 0.1655(3) 0.5173(2) 0.0364(14) Uani 1 1 d . . . . .
O15 O 0.7841(3) 0.2891(3) 0.5923(2) 0.0330(13) Uani 1 1 d . . . . .
O22 O 0.1995(3) 0.5968(3) 0.5733(2) 0.0329(13) Uani 1 1 d . . . . .
O20 O 0.2213(3) 0.2953(3) 0.5182(2) 0.0399(14) Uani 1 1 d . . . . .
O30 O 0.6483(3) 0.5329(3) 0.3054(2) 0.0370(14) Uani 1 1 d . . . . .
O27 O 0.6588(3) 0.7385(3) 0.3995(2) 0.0365(14) Uani 1 1 d . . . . .
O1 O 0.6732(3) 0.4006(3) 0.3423(2) 0.0364(13) Uani 1 1 d . . . . .
O24 O 0.1331(3) 0.6022(3) 0.3831(2) 0.0389(14) Uani 1 1 d . . . . .
O17 O 0.4304(3) 0.1882(3) 0.4306(2) 0.0395(14) Uani 1 1 d . . . . .
O2 O 0.8108(3) 0.4075(3) 0.3275(2) 0.0390(14) Uani 1 1 d . . . . .
O12 O 0.1739(3) 0.7067(3) 0.2236(2) 0.0413(15) Uani 1 1 d . . . . .
O7 O 0.3493(3) 0.0841(3) 0.4860(2) 0.0414(15) Uani 1 1 d . . . . .
O8 O 0.2006(3) 0.1591(3) 0.4879(2) 0.0438(15) Uani 1 1 d . . . . .
O4 O 0.7269(3) 0.2872(3) 0.3010(2) 0.0425(15) Uani 1 1 d . . . . .
O25 O 0.3152(3) 0.5947(3) 0.2575(3) 0.0473(16) Uani 1 1 d . . . . .
O14 O 0.6137(3) 0.2572(3) 0.3511(2) 0.0485(16) Uani 1 1 d . . . . .
O19 O 0.1827(4) 0.2934(3) 0.4316(2) 0.0499(17) Uani 1 1 d . . . . .
N11 N 0.2548(4) 0.8229(3) 0.2734(3) 0.0334(16) Uani 1 1 d . . . . .
O23 O 0.1078(4) 0.5099(3) 0.3344(2) 0.0542(18) Uani 1 1 d . . . . .
O11 O 0.0612(3) 0.6522(3) 0.2802(3) 0.0519(18) Uani 1 1 d . . . . .
O3 O 0.6804(3) 0.4359(3) 0.2411(2) 0.0447(15) Uani 1 1 d . . . . .
N1 N 0.7841(4) 0.5366(3) 0.2874(3) 0.0376(17) Uani 1 1 d . . . . .
N7 N 0.4547(4) 0.0666(3) 0.5860(3) 0.0366(17) Uani 1 1 d . . . . .
N5 N 0.8588(5) 0.2926(6) 0.3867(5) 0.038(3) Uani 0.708(17) 1 d D U P A 2
O29 O 0.5432(4) 0.4805(3) 0.2679(3) 0.066(2) Uani 1 1 d . . . . .
C41 C 0.1571(4) 0.4319(4) 0.4271(3) 0.0298(18) Uani 1 1 d . . . . .
H41 H 0.146587 0.409396 0.394603 0.036 Uiso 1 1 calc R U . . .
C23 C 0.7243(4) 0.2628(4) 0.5902(3) 0.0314(19) Uani 1 1 d . . . . .
C42 C 0.2060(4) 0.5337(4) 0.5742(3) 0.0315(19) Uani 1 1 d . . . . .
C52 C 0.5478(4) 0.6922(4) 0.3481(3) 0.0292(18) Uani 1 1 d . . . . .
C57 C 0.5904(5) 0.7448(4) 0.3843(3) 0.0326(19) Uani 1 1 d . . . . .
C35 C 0.1946(4) 0.3228(4) 0.4731(3) 0.035(2) Uani 1 1 d . . . . .
C51 C 0.4699(4) 0.6940(4) 0.3301(3) 0.0321(19) Uani 1 1 d . . . . .
H51 H 0.445752 0.729862 0.339778 0.039 Uiso 1 1 calc R U . . .
C40 C 0.1486(4) 0.5010(4) 0.4282(3) 0.0300(18) Uani 1 1 d . . . . .
C54 C 0.5429(4) 0.5881(4) 0.3033(3) 0.035(2) Uani 1 1 d . . . . .
C53 C 0.5826(4) 0.6392(4) 0.3342(3) 0.0316(19) Uani 1 1 d . . . . .
H53 H 0.633992 0.638006 0.345949 0.038 Uiso 1 1 calc R U . . .
C38 C 0.1872(4) 0.4989(4) 0.5223(3) 0.0302(18) Uani 1 1 d . . . . .
C36 C 0.1813(4) 0.3961(4) 0.4743(3) 0.0332(19) Uani 1 1 d . . . . .
C24 C 0.4785(5) 0.1876(4) 0.4748(3) 0.034(2) Uani 1 1 d . . . . .
C37 C 0.1955(4) 0.4294(4) 0.5218(3) 0.0318(18) Uani 1 1 d . . . . .
H37 H 0.210696 0.405174 0.553714 0.038 Uiso 1 1 calc R U . . .
C39 C 0.1642(4) 0.5336(4) 0.4755(3) 0.0327(19) Uani 1 1 d . . . . .
H39 H 0.159028 0.580632 0.475872 0.039 Uiso 1 1 calc R U . . .
C43 C 0.1271(5) 0.5387(4) 0.3765(4) 0.038(2) Uani 1 1 d . . . . .
C49 C 0.3503(4) 0.6436(4) 0.2798(3) 0.0316(19) Uani 1 1 d . . . . .
C50 C 0.4304(5) 0.6432(4) 0.2986(3) 0.0306(18) Uani 1 1 d . . . . .
C55 C 0.4668(4) 0.5896(4) 0.2859(3) 0.035(2) Uani 1 1 d . . . . .
H55 H 0.439878 0.553913 0.265345 0.042 Uiso 1 1 calc R U . . .
N2 N 0.9057(4) 0.6713(5) 0.2370(4) 0.065(3) Uani 1 1 d . . . . .
H2A H 0.918365 0.652874 0.212184 0.078 Uiso 1 1 d R U . . .
H2B H 0.879475 0.707024 0.224584 0.078 Uiso 1 1 d R U . . .
N12 N 0.3066(5) 1.0125(4) 0.2340(4) 0.062(2) Uani 1 1 d . . . . .
H12A H 0.306958 1.012407 0.201729 0.075 Uiso 1 1 d R U . . .
H12B H 0.274618 1.041618 0.236479 0.075 Uiso 1 1 d R U . . .
C20 C 0.6038(4) 0.2228(4) 0.5311(3) 0.0317(19) Uani 1 1 d . . . . .
H20 H 0.590947 0.214533 0.561098 0.038 Uiso 1 1 calc R U . . .
C21 C 0.5539(4) 0.2108(4) 0.4808(3) 0.0295(18) Uani 1 1 d . . . . .
C16 C 0.6598(5) 0.2644(4) 0.3960(3) 0.037(2) Uani 1 1 d . . . . .
C19 C 0.6721(4) 0.2467(4) 0.5369(3) 0.0307(18) Uani 1 1 d . . . . .
C18 C 0.6915(5) 0.2594(4) 0.4930(3) 0.036(2) Uani 1 1 d . . . . .
H18 H 0.738558 0.275260 0.497241 0.043 Uiso 1 1 calc R U . . .
C48 C 0.3120(5) 0.8346(4) 0.2577(4) 0.039(2) Uani 1 1 d . . . . .
H48 H 0.341483 0.797744 0.256198 0.047 Uiso 1 1 calc R U . . .
N8 N 0.5635(5) -0.1004(4) 0.6663(4) 0.072(3) Uani 1 1 d . . . . .
H8A H 0.569079 -0.096579 0.699764 0.087 Uiso 1 1 d R U . . .
H8B H 0.536270 -0.135327 0.653089 0.087 Uiso 1 1 d R U . . .
C22 C 0.5724(5) 0.2236(4) 0.4372(3) 0.0344(19) Uani 1 1 d . . . . .
H22 H 0.538384 0.215459 0.403194 0.041 Uiso 1 1 calc R U . . .
C56 C 0.5801(5) 0.5296(5) 0.2907(4) 0.044(2) Uani 1 1 d . . . . .
C17 C 0.6411(5) 0.2486(4) 0.4430(3) 0.036(2) Uani 1 1 d . . . . .
C47 C 0.3300(5) 0.8956(4) 0.2439(4) 0.045(2) Uani 1 1 d . . . . .
H47 H 0.370890 0.900198 0.233337 0.054 Uiso 1 1 calc R U . . .
C27 C 0.5301(5) -0.0444(4) 0.6405(4) 0.051(3) Uani 1 1 d . . . . .
C1 C 0.8563(6) 0.5363(5) 0.3067(4) 0.052(3) Uani 1 1 d . . . . .
H1 H 0.879851 0.504902 0.333257 0.062 Uiso 1 1 calc R U . . .
C5 C 0.7526(5) 0.5836(5) 0.2525(4) 0.049(2) Uani 1 1 d . . . . .
H5 H 0.701281 0.586398 0.239550 0.059 Uiso 1 1 calc R U . . .
C46 C 0.2879(6) 0.9515(5) 0.2453(4) 0.053(3) Uani 1 1 d . . . . .
C44 C 0.2156(5) 0.8767(4) 0.2753(4) 0.054(3) Uani 1 1 d . . . . .
H44 H 0.176293 0.870917 0.287473 0.065 Uiso 1 1 calc R U . . .
C2 C 0.8984(5) 0.5794(5) 0.2900(4) 0.055(3) Uani 1 1 d . . . . .
H2 H 0.949665 0.576126 0.304151 0.066 Uiso 1 1 calc R U . . .
C3 C 0.8662(5) 0.6273(5) 0.2530(4) 0.046(2) Uani 1 1 d . . . . .
N15 N 0.2877(6) 0.2358(5) 0.3950(4) 0.081(3) Uiso 1 1 d . . . . .
H15A H 0.330397 0.214028 0.410375 0.098 Uiso 1 1 calc R U . . .
H15B H 0.270015 0.245966 0.420863 0.098 Uiso 1 1 calc R U . . .
C45 C 0.2284(6) 0.9394(5) 0.2610(5) 0.068(4) Uani 1 1 d . . . . .
H45 H 0.196832 0.974899 0.261714 0.081 Uiso 1 1 calc R U . . .
C4 C 0.7908(6) 0.6275(5) 0.2347(4) 0.057(3) Uani 1 1 d . . . . .
H4 H 0.765463 0.659347 0.209094 0.068 Uiso 1 1 calc R U . . .
C25 C 0.4680(6) 0.0592(5) 0.6368(4) 0.057(3) Uani 1 1 d . . . . .
H25 H 0.451640 0.092789 0.654609 0.068 Uiso 1 1 calc R U . . .
C29 C 0.4833(6) 0.0203(5) 0.5641(4) 0.065(3) Uani 1 1 d . . . . .
H29 H 0.476294 0.025065 0.527904 0.078 Uiso 1 1 calc R U . . .
C26 C 0.5044(6) 0.0053(5) 0.6654(4) 0.061(3) Uani 1 1 d . . . . .
H26 H 0.511900 0.002035 0.701781 0.073 Uiso 1 1 calc R U . . .
C15 C 0.9227(7) 0.3238(8) 0.3916(8) 0.061(4) Uani 0.708(17) 1 d D U P A 2
H15 H 0.921829 0.369416 0.382235 0.073 Uiso 0.708(17) 1 calc R U P A 2
C28 C 0.5223(6) -0.0341(5) 0.5900(5) 0.064(3) Uani 1 1 d . . . . .
H28 H 0.543451 -0.063932 0.572353 0.077 Uiso 1 1 calc R U . . .
C14 C 0.9884(8) 0.2910(9) 0.4097(10) 0.084(5) Uani 0.708(17) 1 d D U P A 2
H14 H 1.031539 0.314790 0.413343 0.101 Uiso 0.708(17) 1 calc R U P A 2
C02K C 0.2395(8) 0.1916(7) 0.3606(5) 0.089(4) Uiso 1 1 d . . . . .
H02A H 0.233856 0.151987 0.379850 0.133 Uiso 1 1 calc R U . . .
H02B H 0.192419 0.213297 0.344573 0.133 Uiso 1 1 calc R U . . .
H02C H 0.258381 0.178408 0.333116 0.133 Uiso 1 1 calc R U . . .
C34 C 0.2004(7) 0.2541(6) 0.6163(5) 0.065(3) Uani 0.893(9) 1 d D U P B 1
H34 H 0.219237 0.295212 0.609336 0.078 Uiso 0.893(9) 1 calc R U P B 1
C30 C 0.1755(7) 0.1441(6) 0.5977(5) 0.068(3) Uani 0.893(9) 1 d D U P B 1
H30 H 0.179927 0.104998 0.579444 0.081 Uiso 0.893(9) 1 calc R U P B 1
C33 C 0.1672(8) 0.2531(7) 0.6534(6) 0.084(3) Uani 0.893(9) 1 d D U P B 1
H33 H 0.166559 0.291719 0.673404 0.101 Uiso 0.893(9) 1 calc R U P B 1
C02O C 0.3035(9) 0.2994(8) 0.3729(6) 0.107(5) Uiso 1 1 d . . . . .
H02D H 0.337782 0.325737 0.400952 0.160 Uiso 1 1 calc R U . . .
H02E H 0.324435 0.289704 0.345943 0.160 Uiso 1 1 calc R U . . .
H02F H 0.258473 0.324593 0.357400 0.160 Uiso 1 1 calc R U . . .
C11 C 0.8621(7) 0.2270(6) 0.4013(7) 0.065(4) Uani 0.708(17) 1 d D U P A 2
H11 H 0.818766 0.204662 0.399540 0.077 Uiso 0.708(17) 1 calc R U P A 2
N16 N 0.5233(9) 0.3608(8) 0.3072(6) 0.136(5) Uiso 1 1 d D . . . .
H16A H 0.558495 0.331362 0.324675 0.164 Uiso 0.42(3) 1 calc R U P C 1
H16B H 0.544495 0.392289 0.293355 0.164 Uiso 0.42(3) 1 calc R U P C 1
H16C H 0.563375 0.341565 0.330540 0.164 Uiso 0.58(3) 1 calc R U P C 2
H16D H 0.525338 0.405585 0.312525 0.164 Uiso 0.58(3) 1 calc R U P C 2
C31 C 0.1368(9) 0.1406(7) 0.6309(6) 0.097(4) Uani 0.893(9) 1 d D U P B 1
H31 H 0.111719 0.100991 0.633058 0.116 Uiso 0.893(9) 1 calc R U P B 1
C32 C 0.1346(9) 0.1946(7) 0.6608(6) 0.091(3) Uani 0.893(9) 1 d D U P B 1
C13 C 0.9924(8) 0.2238(8) 0.4227(9) 0.089(5) Uani 0.708(17) 1 d D U P A 2
N6 N 1.0547(9) 0.1916(10) 0.4385(11) 0.135(9) Uani 0.708(17) 1 d D U P A 2
H6A H 1.089287 0.220997 0.452047 0.161 Uiso 0.708(17) 1 d R U P A 2
H6B H 1.053097 0.155147 0.455967 0.161 Uiso 0.708(17) 1 d R U P A 2
N10 N 0.0903(9) 0.1906(9) 0.6927(6) 0.131(5) Uani 0.893(9) 1 d . U P B 1
H10A H 0.109547 0.163765 0.721275 0.158 Uiso 0.893(9) 1 d R U P B 1
H10B H 0.086313 0.231383 0.705776 0.158 Uiso 0.893(9) 1 d R U P B 1
C12 C 0.9273(8) 0.1922(8) 0.4187(9) 0.094(6) Uani 0.708(17) 1 d D U P A 2
H12 H 0.927593 0.146591 0.427962 0.112 Uiso 0.708(17) 1 calc R U P A 2
N13 N 0.803(2) 0.0339(16) 0.3882(15) 0.319(18) Uiso 0.692(13) 1 d G U P . .
C58 C 0.733(2) 0.0597(17) 0.3736(11) 0.335(19) Uiso 0.692(13) 1 d G U P . .
H58 H 0.707973 0.072360 0.338290 0.402 Uiso 0.692(13) 1 calc R U P . .
C59 C 0.6996(16) 0.0668(15) 0.4107(14) 0.304(18) Uiso 0.692(13) 1 d DG U P . .
H59 H 0.651982 0.084429 0.400785 0.365 Uiso 0.692(13) 1 calc R U P . .
C60 C 0.7360(18) 0.0482(13) 0.4624(12) 0.321(19) Uiso 0.692(13) 1 d DG U P . .
C61 C 0.8057(18) 0.0225(14) 0.4770(12) 0.305(19) Uiso 0.692(13) 1 d DG U P . .
H61 H 0.830553 0.009789 0.512346 0.366 Uiso 0.692(13) 1 calc R U P . .
C62 C 0.8389(16) 0.0153(16) 0.4399(18) 0.325(19) Uiso 0.692(13) 1 d G U P . .
H62 H 0.886545 -0.002281 0.449852 0.390 Uiso 0.692(13) 1 calc R U P . .
C68 C 0.4692(18) 0.3237(17) 0.2618(13) 0.096(13) Uiso 0.42(3) 1 d D . P C 1
H68A H 0.494169 0.304646 0.239600 0.143 Uiso 0.42(3) 1 calc R U P C 1
H68B H 0.446952 0.287830 0.275409 0.143 Uiso 0.42(3) 1 calc R U P C 1
H68C H 0.431629 0.354519 0.241127 0.143 Uiso 0.42(3) 1 calc R U P C 1
C75 C 0.499(3) 0.394(2) 0.3465(17) 0.17(2) Uiso 0.42(3) 1 d D . P C 1
H75A H 0.540365 0.415521 0.372929 0.250 Uiso 0.42(3) 1 calc R U P C 1
H75B H 0.462519 0.427770 0.329221 0.250 Uiso 0.42(3) 1 calc R U P C 1
H75C H 0.477842 0.361081 0.363502 0.250 Uiso 0.42(3) 1 calc R U P C 1
N4 N 1.0542(16) 0.210(3) 0.4751(18) 0.118(14) Uani 0.292(17) 1 d D U P A 1
H4A H 1.090908 0.234828 0.475175 0.142 Uiso 0.292(17) 1 d R U P A 1
H4B H 1.059628 0.166378 0.478835 0.142 Uiso 0.292(17) 1 d R U P A 1
C8 C 0.9907(11) 0.2353(17) 0.4465(16) 0.096(8) Uani 0.292(17) 1 d DG U P A 1
C9 C 0.9859(11) 0.2799(19) 0.4064(16) 0.086(8) Uani 0.292(17) 1 d DG U P A 1
H9 H 1.027390 0.289164 0.397407 0.103 Uiso 0.292(17) 1 calc R U P A 1
C10 C 0.9205(13) 0.3110(17) 0.3796(14) 0.071(8) Uani 0.292(17) 1 d DG U P A 1
H10 H 0.917239 0.341472 0.352179 0.085 Uiso 0.292(17) 1 calc R U P A 1
N3 N 0.8599(10) 0.2974(16) 0.3928(14) 0.068(8) Uani 0.292(17) 1 d DG U P A 1
C6 C 0.8646(11) 0.2528(17) 0.4329(14) 0.082(8) Uani 0.292(17) 1 d DG U P A 1
H6 H 0.823188 0.243498 0.441922 0.098 Uiso 0.292(17) 1 calc R U P A 1
C7 C 0.9301(14) 0.2217(16) 0.4598(14) 0.091(8) Uani 0.292(17) 1 d DG U P A 1
H7 H 0.933338 0.191189 0.487151 0.109 Uiso 0.292(17) 1 calc R U P A 1
C69 C 0.2934(9) 0.4181(7) 0.1129(6) 0.341(19) Uiso 1 1 d G U . . .
H69 H 0.288287 0.373088 0.101597 0.410 Uiso 1 1 calc R U . . .
O41 O 0.3546(8) 0.4413(9) 0.1285(6) 0.219(7) Uiso 1 1 d G U . . .
N23 N 0.2320(8) 0.4514(8) 0.1103(5) 0.232(10) Uiso 1 1 d DG U . . .
C66 C 0.1614(9) 0.4197(12) 0.0912(9) 0.287(17) Uiso 1 1 d DG U . . .
H66A H 0.124382 0.451514 0.092353 0.430 Uiso 1 1 calc R U . . .
H66B H 0.151046 0.404884 0.054970 0.430 Uiso 1 1 calc R U . . .
H66C H 0.161244 0.381174 0.113240 0.430 Uiso 1 1 calc R U . . .
C65 C 0.2354(10) 0.5206(9) 0.1269(10) 0.253(15) Uiso 1 1 d DG U . . .
H65A H 0.186548 0.536369 0.122377 0.380 Uiso 1 1 calc R U . . .
H65B H 0.266071 0.524155 0.163845 0.380 Uiso 1 1 calc R U . . .
H65C H 0.255804 0.547769 0.105541 0.380 Uiso 1 1 calc R U . . .
C25A C 0.4572(18) 0.333(2) 0.3113(15) 0.169(18) Uiso 0.58(3) 1 d D . P C 2
H25A H 0.456210 0.340685 0.346592 0.254 Uiso 0.58(3) 1 calc R U P C 2
H25B H 0.415047 0.353633 0.285390 0.254 Uiso 0.58(3) 1 calc R U P C 2
H25C H 0.456075 0.284580 0.304821 0.254 Uiso 0.58(3) 1 calc R U P C 2
C19A C 0.515(2) 0.343(2) 0.2487(11) 0.179(19) Uiso 0.58(3) 1 d D . P C 2
H19A H 0.557446 0.359962 0.241341 0.268 Uiso 0.58(3) 1 calc R U P C 2
H19B H 0.512291 0.294714 0.244019 0.268 Uiso 0.58(3) 1 calc R U P C 2
H19C H 0.471263 0.363767 0.224588 0.268 Uiso 0.58(3) 1 calc R U P C 2
C70 C 0.5420(15) 0.6564(17) 0.1868(12) 0.168(18) Uiso 0.389(12) 1 d DG U P D 1
H70 H 0.592798 0.657224 0.194157 0.202 Uiso 0.389(12) 1 calc R U P D 1
O43 O 0.515(2) 0.7053(16) 0.1996(14) 0.22(2) Uiso 0.389(12) 1 d DG U P D 1
N22 N 0.5056(15) 0.6008(15) 0.1628(10) 0.184(16) Uiso 0.389(12) 1 d DG U P D 1
C76 C 0.542(2) 0.545(2) 0.1492(19) 0.19(2) Uiso 0.389(12) 1 d DG U P D 1
H76A H 0.507230 0.510298 0.132402 0.291 Uiso 0.389(12) 1 calc R U P D 1
H76B H 0.566108 0.560232 0.124863 0.291 Uiso 0.389(12) 1 calc R U P D 1
H76C H 0.578910 0.527365 0.180935 0.291 Uiso 0.389(12) 1 calc R U P D 1
C1H C 0.4278(15) 0.5957(18) 0.1502(16) 0.129(16) Uiso 0.389(12) 1 d DG U P D 1
H1HA H 0.410821 0.552728 0.133282 0.193 Uiso 0.389(12) 1 calc R U P D 1
H1HB H 0.416439 0.598932 0.182439 0.193 Uiso 0.389(12) 1 calc R U P D 1
H1HC H 0.403621 0.631806 0.126368 0.193 Uiso 0.389(12) 1 calc R U P D 1
C7S C -0.0738(13) 0.2848(10) 0.2551(8) 0.269(19) Uiso 0.611(12) 1 d DG U P D 2
H7S H -0.073701 0.237479 0.255042 0.323 Uiso 0.611(12) 1 calc R U P D 2
O6S O -0.1322(11) 0.3125(14) 0.2347(9) 0.195(11) Uiso 0.611(12) 1 d DG U P D 2
N8S N -0.0089(11) 0.3158(10) 0.2778(7) 0.275(17) Uiso 0.611(12) 1 d DG U P D 2
C9S C 0.0578(13) 0.2787(15) 0.3011(12) 0.193(17) Uiso 0.611(12) 1 d DG U P D 2
H9SA H 0.098192 0.309808 0.315246 0.290 Uiso 0.611(12) 1 calc R U P D 2
H9SB H 0.053854 0.250611 0.329406 0.290 Uiso 0.611(12) 1 calc R U P D 2
H9SC H 0.066232 0.250668 0.274330 0.290 Uiso 0.611(12) 1 calc R U P D 2
C10S C -0.0046(13) 0.3882(11) 0.2793(13) 0.158(13) Uiso 0.611(12) 1 d DG U P D 2
H10E H 0.045785 0.401849 0.296925 0.237 Uiso 0.611(12) 1 calc R U P D 2
H10F H -0.022110 0.405663 0.243447 0.237 Uiso 0.611(12) 1 calc R U P D 2
H10G H -0.034522 0.405668 0.298512 0.237 Uiso 0.611(12) 1 calc R U P D 2
C2S C 0.0084(12) 0.5403(8) 0.5353(8) 0.075(8) Uiso 0.440(11) 1 d G U P E -1
H2S H 0.003730 0.586416 0.527152 0.090 Uiso 0.440(11) 1 calc R U P E -1
O1S O 0.0248(13) 0.5248(14) 0.5815(7) 0.156(12) Uiso 0.440(11) 1 d G U P E -1
N3S N -0.0039(12) 0.4970(9) 0.4944(7) 0.087(6) Uiso 0.440(11) 1 d DG U P E -1
C4S C -0.0231(18) 0.5202(16) 0.4408(7) 0.118(13) Uiso 0.440(11) 1 d DG U P E -1
H4SA H -0.029589 0.481841 0.417329 0.177 Uiso 0.440(11) 1 calc R U P E -1
H4SB H -0.068306 0.545573 0.431093 0.177 Uiso 0.440(11) 1 calc R U P E -1
H4SC H 0.015557 0.548696 0.437753 0.177 Uiso 0.440(11) 1 calc R U P E -1
C5S C 0.002(2) 0.4256(8) 0.5037(11) 0.120(13) Uiso 0.440(11) 1 d DG U P E -1
H5SA H -0.008194 0.402208 0.470252 0.180 Uiso 0.440(11) 1 calc R U P E -1
H5SB H 0.051558 0.414794 0.526825 0.180 Uiso 0.440(11) 1 calc R U P E -1
H5SC H -0.032273 0.411548 0.520245 0.180 Uiso 0.440(11) 1 calc R U P E -1
N14 N 0.704(3) 0.060(2) 0.5022(19) 0.50(3) Uiso 0.692(13) 1 d D U P . .
H14A H 0.741136 0.049876 0.532113 0.600 Uiso 0.692(13) 1 d R U P . .
H14B H 0.663616 0.036806 0.501793 0.600 Uiso 0.692(13) 1 d R U P . .
C63 C 0.0780(7) 0.7793(6) 0.3891(5) 0.064(5) Uiso 0.644(15) 1 d G U P F 1
H63 H 0.109222 0.808228 0.379280 0.076 Uiso 0.644(15) 1 calc R U P F 1
O32 O 0.0640(8) 0.7255(6) 0.3667(6) 0.068(6) Uiso 0.644(15) 1 d DG U P F 1
N18 N 0.0526(10) 0.8012(8) 0.4268(6) 0.171(11) Uiso 0.644(15) 1 d DG U P F 1
C64 C 0.0722(17) 0.8659(11) 0.4513(10) 0.31(3) Uiso 0.644(15) 1 d DG U P F 1
H64A H 0.048595 0.872457 0.477256 0.470 Uiso 0.644(15) 1 calc R U P F 1
H64B H 0.124792 0.868304 0.468681 0.470 Uiso 0.644(15) 1 calc R U P F 1
H64C H 0.056399 0.900778 0.424522 0.470 Uiso 0.644(15) 1 calc R U P F 1
C1L C 0.0045(18) 0.7597(14) 0.4440(12) 0.233(19) Uiso 0.644(15) 1 d DG U P F 1
H1LA H -0.008278 0.783218 0.471131 0.349 Uiso 0.644(15) 1 calc R U P F 1
H1LB H -0.039545 0.750182 0.414150 0.349 Uiso 0.644(15) 1 calc R U P F 1
H1LC H 0.028969 0.717893 0.458320 0.349 Uiso 0.644(15) 1 calc R U P F 1
C67 C 0.0315(12) 0.7006(12) 0.3963(9) 0.042(7) Uiso 0.308(13) 1 d G U P F 2
H67 H -0.007918 0.676679 0.372574 0.050 Uiso 0.308(13) 1 calc R U P F 2
O31 O 0.0732(14) 0.7278(11) 0.3781(11) 0.047(9) Uiso 0.308(13) 1 d DG U P F 2
N17 N 0.037(2) 0.702(2) 0.4474(11) 0.20(2) Uiso 0.308(13) 1 d DG U P F 2
C72 C -0.016(4) 0.668(3) 0.465(2) 0.47(7) Uiso 0.308(13) 1 d DG U P F 2
H72A H -0.002804 0.674701 0.503191 0.699 Uiso 0.308(13) 1 calc R U P F 2
H72B H -0.064066 0.686288 0.447103 0.699 Uiso 0.308(13) 1 calc R U P F 2
H72C H -0.015556 0.620336 0.457889 0.699 Uiso 0.308(13) 1 calc R U P F 2
C1M C 0.095(4) 0.737(4) 0.4862(11) 0.30(4) Uiso 0.308(13) 1 d DG U P F 2
H1MA H 0.090569 0.732963 0.520745 0.451 Uiso 0.308(13) 1 calc R U P F 2
H1MB H 0.141791 0.718518 0.487450 0.451 Uiso 0.308(13) 1 calc R U P F 2
H1MC H 0.093386 0.784536 0.476686 0.451 Uiso 0.308(13) 1 calc R U P F 2
O34 O 0.4982(18) 0.4374(17) 0.1641(13) 0.150(18) Uiso 0.39(3) 1 d . . P . .
H34B H 0.506489 0.465166 0.190072 0.226 Uiso 0.39(3) 1 d R U P . .
H34C H 0.451349 0.437416 0.149082 0.226 Uiso 0.39(3) 1 d R U P . .
O1W O 0.0340(16) 0.0583(14) 0.4848(11) 0.170(11) Uiso 0.5 1 d . . P . .
H1WA H 0.077687 0.061001 0.507539 0.255 Uiso 0.5 1 d R U P . .
H1WB H 0.010137 0.035931 0.500929 0.255 Uiso 0.5 1 d R U P . .
O2W O 0.6292(18) 0.4264(18) 0.4343(13) 0.21(2) Uiso 0.50(3) 1 d . . P G 2
H2WA H 0.634963 0.384656 0.428329 0.313 Uiso 0.50(3) 1 d R U P G 2
H2WB H 0.633273 0.447236 0.407439 0.313 Uiso 0.50(3) 1 d R U P G 2
O5W O -0.1394(15) 0.3811(14) 0.2405(11) 0.113(10) Uiso 0.389(12) 1 d . . P D 1
H5WA H -0.099660 0.399785 0.260791 0.170 Uiso 0.389(12) 1 d R U P D 1
H5WB H -0.167060 0.379785 0.259371 0.170 Uiso 0.389(12) 1 d R U P D 1
O3W O 0.315(2) 0.057(2) 0.6924(14) 0.290(19) Uiso 0.611(12) 1 d . . P D 2
H3WA H 0.279284 0.052126 0.703621 0.434 Uiso 0.611(12) 1 d R U P D 2
H3WB H 0.327864 0.098916 0.699271 0.434 Uiso 0.611(12) 1 d R U P D 2
O4W O 0.0021(18) 0.4277(18) 0.3144(13) 0.150(13) Uiso 0.389(12) 1 d . . P D 1
H4WA H 0.009047 0.385834 0.309306 0.224 Uiso 0.389(12) 1 d R U P D 1
H4WB H 0.042717 0.446894 0.316716 0.224 Uiso 0.389(12) 1 d R U P D 1
C71 C 0.6726(13) 0.4267(13) 0.5521(9) 0.122(9) Uiso 0.659(12) 1 d D U P H 1
H71A H 0.724369 0.428613 0.557445 0.183 Uiso 0.659(12) 1 calc R U P H 1
H71B H 0.653717 0.382576 0.538790 0.183 Uiso 0.659(12) 1 calc R U P H 1
H71C H 0.646893 0.460711 0.526622 0.183 Uiso 0.659(12) 1 calc R U P H 1
N19 N 0.6621(14) 0.4385(15) 0.6010(9) 0.171(11) Uiso 0.659(12) 1 d D U P H 1
H19D H 0.679437 0.479374 0.613718 0.205 Uiso 0.659(12) 1 calc R U P H 1
H19E H 0.685738 0.407225 0.624954 0.205 Uiso 0.659(12) 1 calc R U P H 1
C73 C 0.5820(17) 0.435(3) 0.5902(16) 0.271(19) Uiso 0.659(12) 1 d D U P H 1
H73A H 0.572492 0.442802 0.622735 0.406 Uiso 0.659(12) 1 calc R U P H 1
H73B H 0.557214 0.468877 0.564308 0.406 Uiso 0.659(12) 1 calc R U P H 1
H73C H 0.564038 0.390742 0.576477 0.406 Uiso 0.659(12) 1 calc R U P H 1
C73A C 0.478(2) 0.3536(19) 0.5242(18) 0.112(15) Uiso 0.341(12) 1 d D U P H 2
H73D H 0.443708 0.320869 0.502080 0.167 Uiso 0.341(12) 1 calc R U P H 2
H73E H 0.504400 0.374758 0.504081 0.167 Uiso 0.341(12) 1 calc R U P H 2
H73F H 0.511557 0.331232 0.554885 0.167 Uiso 0.341(12) 1 calc R U P H 2
N19A N 0.4358(19) 0.4062(18) 0.5419(15) 0.118(13) Uiso 0.341(12) 1 d D U P H 2
H19F H 0.403808 0.426775 0.513480 0.142 Uiso 0.341(12) 1 calc R U P H 2
H19G H 0.410401 0.386677 0.560282 0.142 Uiso 0.341(12) 1 calc R U P H 2
C71A C 0.485(2) 0.4541(19) 0.5741(16) 0.100(13) Uiso 0.341(12) 1 d D U P H 2
H71D H 0.457680 0.487934 0.585512 0.150 Uiso 0.341(12) 1 calc R U P H 2
H71E H 0.518862 0.431829 0.604919 0.150 Uiso 0.341(12) 1 calc R U P H 2
H71F H 0.511706 0.475355 0.554115 0.150 Uiso 0.341(12) 1 calc R U P H 2
O33 O 0.319(2) 0.489(2) 0.3815(14) 0.145(14) Uiso 0.341(12) 1 d . . P H 2
H33B H 0.280666 0.470254 0.360051 0.217 Uiso 0.341(12) 1 d R U P H 2
H33C H 0.313136 0.531874 0.381201 0.217 Uiso 0.341(12) 1 d R U P H 2
O35 O 0.3733(16) 0.3739(14) 0.5001(11) 0.216(12) Uiso 0.659(12) 1 d . . P H 1
H35A H 0.329023 0.371976 0.499849 0.324 Uiso 0.659(12) 1 d R U P H 1
H35B H 0.394453 0.335756 0.510349 0.324 Uiso 0.659(12) 1 d R U P H 1
C32A C 0.168(2) 0.225(3) 0.6766(10) 0.089(6) Uani 0.107(9) 1 d DG U P B 2
C31A C 0.227(2) 0.185(3) 0.6815(6) 0.086(6) Uani 0.107(9) 1 d DG U P B 2
H31A H 0.254088 0.165856 0.714439 0.103 Uiso 0.107(9) 1 calc R U P B 2
C30A C 0.2470(19) 0.173(2) 0.6381(7) 0.071(6) Uani 0.107(9) 1 d DG U P B 2
H30A H 0.287570 0.145144 0.641379 0.085 Uiso 0.107(9) 1 calc R U P B 2
N9 N 0.2074(4) 0.2004(4) 0.5898(3) 0.0461(18) Uani 1 1 d DG U . . .
C34A C 0.1480(18) 0.241(2) 0.5850(10) 0.074(6) Uani 0.107(9) 1 d DG U P B 2
H34A H 0.121020 0.259593 0.552042 0.089 Uiso 0.107(9) 1 calc R U P B 2
C33A C 0.128(2) 0.253(3) 0.6284(14) 0.084(6) Uani 0.107(9) 1 d DG U P B 2
H33A H 0.087538 0.280306 0.625102 0.101 Uiso 0.107(9) 1 calc R U P B 2
N10A N 0.147(3) 0.238(4) 0.7220(14) 0.105(10) Uani 0.107(9) 1 d D U P B 2
H10C H 0.122868 0.277241 0.718776 0.127 Uiso 0.107(9) 1 d R U P B 2
H10D H 0.118518 0.204111 0.725256 0.127 Uiso 0.107(9) 1 d R U P B 2

loop_
_atom_site_aniso_label
_atom_site_aniso_U_11
_atom_site_aniso_U_22
_atom_site_aniso_U_33
_atom_site_aniso_U_23
_atom_site_aniso_U_13
_atom_site_aniso_U_12
Mo6 0.0258(4) 0.0219(3) 0.0314(4) 0.0025(3) 0.0035(3) 0.0000(3)
Mo4 0.0293(4) 0.0228(4) 0.0383(4) 0.0002(3) 0.0079(3) -0.0008(3)
Mo3 0.0303(4) 0.0228(4) 0.0341(4) -0.0033(3) 0.0096(3) -0.0037(3)
Mo2 0.0359(4) 0.0280(4) 0.0364(4) -0.0023(3) 0.0180(3) 0.0018(3)
Mo5 0.0259(4) 0.0283(4) 0.0395(4) 0.0077(3) 0.0056(3) -0.0004(3)
Mo1 0.0378(4) 0.0290(4) 0.0379(4) -0.0013(3) 0.0182(3) 0.0058(3)
O16 0.031(3) 0.028(3) 0.032(3) 0.001(2) 0.008(3) -0.005(2)
O28 0.029(3) 0.029(3) 0.036(3) -0.006(2) 0.009(3) 0.001(2)
O21 0.035(3) 0.030(3) 0.035(3) 0.001(3) 0.011(3) 0.005(2)
O13 0.042(4) 0.031(3) 0.041(3) -0.004(3) 0.019(3) -0.008(3)
O5 0.037(3) 0.027(3) 0.034(3) 0.002(2) 0.006(3) -0.002(3)
O9 0.035(3) 0.022(3) 0.033(3) 0.000(2) 0.007(3) 0.001(2)
O6 0.032(3) 0.025(3) 0.044(3) 0.004(2) 0.017(3) -0.001(2)
O26 0.037(3) 0.024(3) 0.044(3) 0.002(3) 0.017(3) 0.005(3)
O10 0.030(3) 0.027(3) 0.048(4) 0.013(3) 0.009(3) 0.005(2)
O18 0.032(3) 0.041(3) 0.036(3) -0.005(3) 0.011(3) -0.008(3)
O15 0.033(3) 0.029(3) 0.036(3) 0.001(2) 0.011(3) -0.004(3)
O22 0.038(3) 0.026(3) 0.036(3) 0.003(2) 0.015(3) 0.002(2)
O20 0.042(4) 0.028(3) 0.043(4) 0.002(3) 0.007(3) 0.006(3)
O30 0.030(3) 0.033(3) 0.048(4) -0.005(3) 0.013(3) 0.007(3)
O27 0.035(3) 0.033(3) 0.042(3) -0.008(3) 0.013(3) -0.003(3)
O1 0.035(3) 0.033(3) 0.044(3) -0.004(3) 0.017(3) 0.001(3)
O24 0.044(4) 0.027(3) 0.044(3) 0.007(3) 0.013(3) -0.005(3)
O17 0.033(3) 0.047(4) 0.036(3) -0.006(3) 0.009(3) -0.002(3)
O2 0.042(4) 0.035(3) 0.049(4) 0.005(3) 0.027(3) 0.008(3)
O12 0.035(3) 0.045(4) 0.036(3) -0.001(3) 0.003(3) -0.009(3)
O7 0.041(4) 0.038(3) 0.043(3) -0.009(3) 0.012(3) -0.003(3)
O8 0.034(3) 0.030(3) 0.061(4) -0.004(3) 0.008(3) -0.002(3)
O4 0.055(4) 0.035(3) 0.039(3) -0.006(3) 0.017(3) 0.005(3)
O25 0.035(3) 0.039(4) 0.069(4) -0.023(3) 0.020(3) -0.006(3)
O14 0.050(4) 0.057(4) 0.041(4) -0.016(3) 0.019(3) -0.019(3)
O19 0.069(5) 0.032(3) 0.037(4) -0.008(3) 0.004(3) 0.013(3)
N11 0.032(4) 0.027(4) 0.038(4) 0.009(3) 0.008(3) -0.002(3)
O23 0.094(6) 0.035(3) 0.037(4) 0.000(3) 0.027(4) 0.000(4)
O11 0.026(3) 0.060(4) 0.056(4) 0.015(3) -0.003(3) -0.012(3)
O3 0.058(4) 0.038(3) 0.038(3) -0.002(3) 0.018(3) 0.008(3)
N1 0.037(4) 0.037(4) 0.040(4) 0.006(3) 0.015(3) 0.005(3)
N7 0.035(4) 0.030(4) 0.042(4) -0.004(3) 0.009(3) 0.000(3)
N5 0.035(5) 0.036(5) 0.043(6) -0.002(4) 0.014(4) 0.010(4)
O29 0.045(4) 0.044(4) 0.098(6) -0.036(4) 0.009(4) 0.002(3)
C41 0.032(5) 0.026(4) 0.034(5) -0.002(3) 0.016(4) -0.001(3)
C23 0.034(5) 0.023(4) 0.037(5) -0.003(4) 0.013(4) 0.000(4)
C42 0.023(4) 0.030(5) 0.044(5) 0.002(4) 0.016(4) -0.005(3)
C52 0.027(4) 0.022(4) 0.038(5) 0.001(3) 0.011(4) -0.002(3)
C57 0.036(5) 0.026(4) 0.039(5) -0.002(4) 0.016(4) 0.003(4)
C35 0.030(5) 0.034(5) 0.039(5) 0.001(4) 0.009(4) 0.001(4)
C51 0.035(5) 0.023(4) 0.038(5) 0.002(4) 0.012(4) 0.001(3)
C40 0.024(4) 0.028(4) 0.038(5) 0.002(4) 0.011(4) -0.002(3)
C54 0.031(5) 0.031(5) 0.039(5) -0.003(4) 0.007(4) 0.004(4)
C53 0.024(4) 0.029(4) 0.040(5) -0.007(4) 0.009(4) 0.002(3)
C38 0.030(4) 0.022(4) 0.039(5) 0.000(3) 0.013(4) 0.000(3)
C36 0.028(4) 0.029(4) 0.045(5) -0.003(4) 0.015(4) 0.001(4)
C24 0.034(5) 0.026(4) 0.040(5) -0.010(4) 0.009(4) 0.000(4)
C37 0.027(4) 0.029(4) 0.037(5) 0.002(4) 0.009(4) 0.001(3)
C39 0.032(5) 0.025(4) 0.042(5) 0.006(4) 0.014(4) 0.003(3)
C43 0.041(5) 0.029(5) 0.045(5) 0.008(4) 0.017(4) -0.002(4)
C49 0.036(5) 0.030(5) 0.030(4) -0.005(4) 0.013(4) -0.001(4)
C50 0.044(5) 0.020(4) 0.029(4) -0.008(3) 0.013(4) -0.001(4)
C55 0.033(5) 0.030(4) 0.039(5) -0.011(4) 0.009(4) -0.001(4)
N2 0.041(5) 0.076(6) 0.078(6) 0.038(5) 0.021(5) 0.013(5)
N12 0.076(6) 0.034(5) 0.091(7) 0.022(4) 0.046(6) 0.011(4)
C20 0.038(5) 0.026(4) 0.034(5) -0.005(4) 0.017(4) -0.005(4)
C21 0.026(4) 0.026(4) 0.039(5) -0.006(3) 0.014(4) -0.002(3)
C16 0.041(5) 0.035(5) 0.037(5) -0.009(4) 0.016(4) -0.011(4)
C19 0.033(5) 0.023(4) 0.035(5) 0.001(3) 0.012(4) -0.004(3)
C18 0.033(5) 0.033(5) 0.044(5) -0.010(4) 0.016(4) -0.006(4)
C48 0.043(5) 0.024(4) 0.054(6) 0.004(4) 0.021(5) -0.001(4)
N8 0.060(6) 0.034(5) 0.098(7) 0.012(5) -0.005(5) 0.004(4)
C22 0.041(5) 0.030(4) 0.031(5) -0.007(4) 0.011(4) -0.003(4)
C56 0.041(6) 0.039(5) 0.048(6) -0.012(4) 0.008(4) 0.003(4)
C17 0.042(5) 0.032(5) 0.037(5) -0.008(4) 0.019(4) -0.012(4)
C47 0.055(6) 0.031(5) 0.060(6) 0.005(4) 0.034(5) -0.002(4)
C27 0.040(6) 0.029(5) 0.074(7) -0.001(5) 0.007(5) 0.000(4)
C1 0.056(7) 0.042(6) 0.053(6) 0.012(5) 0.014(5) 0.002(5)
C5 0.040(5) 0.044(6) 0.068(7) 0.019(5) 0.025(5) 0.005(4)
C46 0.053(6) 0.037(5) 0.068(7) 0.016(5) 0.022(5) 0.010(5)
C44 0.041(6) 0.029(5) 0.099(8) 0.019(5) 0.032(6) 0.012(4)
C2 0.039(6) 0.057(6) 0.064(7) 0.031(5) 0.010(5) 0.006(5)
C3 0.033(5) 0.049(6) 0.058(6) 0.014(5) 0.017(5) 0.001(4)
C45 0.048(6) 0.032(5) 0.137(11) 0.031(6) 0.051(7) 0.018(5)
C4 0.049(6) 0.060(7) 0.061(7) 0.026(5) 0.019(5) 0.018(5)
C25 0.068(7) 0.051(6) 0.046(6) 0.007(5) 0.012(5) 0.020(5)
C29 0.089(9) 0.054(7) 0.054(6) -0.002(5) 0.025(6) 0.031(6)
C26 0.069(8) 0.063(7) 0.050(6) 0.012(5) 0.019(6) 0.014(6)
C15 0.042(6) 0.055(7) 0.081(10) -0.004(7) 0.018(5) 0.006(5)
C28 0.078(8) 0.039(6) 0.081(8) 0.001(6) 0.035(7) 0.025(6)
C14 0.049(6) 0.070(7) 0.123(12) -0.009(7) 0.016(6) 0.010(5)
C34 0.060(6) 0.071(6) 0.073(6) -0.003(5) 0.033(5) 0.003(5)
C30 0.072(7) 0.059(7) 0.079(7) 0.003(6) 0.035(6) -0.006(6)
C33 0.085(7) 0.090(7) 0.090(7) -0.010(6) 0.047(6) 0.000(6)
C11 0.055(6) 0.042(6) 0.087(11) 0.004(6) 0.013(6) 0.007(5)
C31 0.114(9) 0.093(8) 0.103(8) -0.008(6) 0.063(7) -0.018(7)
C32 0.102(8) 0.092(7) 0.096(7) -0.005(6) 0.054(6) -0.008(6)
C13 0.055(6) 0.069(7) 0.125(13) -0.006(8) 0.010(7) 0.015(5)
N6 0.061(8) 0.095(11) 0.22(2) 0.002(13) 0.009(9) 0.027(7)
N10 0.145(11) 0.141(11) 0.138(10) -0.017(9) 0.088(10) -0.013(9)
C12 0.062(6) 0.062(7) 0.137(14) 0.009(8) 0.009(7) 0.018(5)
N4 0.069(11) 0.12(3) 0.14(2) 0.01(2) 0.004(12) 0.024(13)
C8 0.063(9) 0.084(14) 0.122(14) 0.005(12) 0.009(9) 0.012(9)
C9 0.054(10) 0.073(14) 0.111(14) -0.010(12) 0.003(9) 0.003(9)
C10 0.048(10) 0.054(14) 0.095(14) -0.015(12) 0.004(9) -0.005(9)
N3 0.048(10) 0.045(13) 0.094(14) -0.004(11) 0.004(9) 0.003(9)
C6 0.062(10) 0.061(14) 0.107(14) 0.008(12) 0.011(10) 0.009(9)
C7 0.066(10) 0.074(14) 0.114(14) 0.007(12) 0.006(10) 0.016(10)
C32A 0.093(10) 0.092(11) 0.093(9) -0.004(8) 0.045(8) -0.003(9)
C31A 0.091(10) 0.089(11) 0.088(10) -0.003(9) 0.044(9) -0.005(9)
C30A 0.073(10) 0.066(11) 0.079(10) 0.002(9) 0.033(9) -0.004(10)
N9 0.043(4) 0.039(4) 0.062(5) 0.006(4) 0.025(4) 0.006(3)
C34A 0.071(11) 0.073(11) 0.084(9) -0.004(9) 0.035(8) 0.001(10)
C33A 0.086(10) 0.085(10) 0.090(9) -0.007(8) 0.044(8) -0.003(9)
N10A 0.112(19) 0.12(2) 0.102(12) -0.008(12) 0.056(12) -0.003(18)

loop_
_atom_type_symbol
_atom_type_description
_atom_type_scat_dispersion_real
_atom_type_scat_dispersion_imag
_atom_type_scat_source
C C 0.0033 0.0016 'International Tables Vol C Tables 4.2.6.8 and 6.1.1.4'
H H 0.0000 0.0000 'International Tables Vol C Tables 4.2.6.8 and 6.1.1.4'
Mo Mo -1.6832 0.6857 'International Tables Vol C Tables 4.2.6.8 and 6.1.1.4'
N N 0.0061 0.0033 'International Tables Vol C Tables 4.2.6.8 and 6.1.1.4'
O O 0.0106 0.0060 'International Tables Vol C Tables 4.2.6.8 and 6.1.1.4'

loop_
_geom_angle_atom_site_label_1
_geom_angle_atom_site_label_2
_geom_angle_atom_site_label_3
_geom_angle
_geom_angle_site_symmetry_1
_geom_angle_site_symmetry_3
_geom_angle_publ_flag
O16 Mo6 Mo5 85.39(14) 3_666 . ?
O9 Mo6 Mo5 48.52(16) . . ?
O9 Mo6 O16 81.0(2) . 3_666 ?
O9 Mo6 O26 88.9(2) . . ?
O9 Mo6 O10 95.5(2) . . ?
O9 Mo6 N11 159.9(2) . . ?
O26 Mo6 Mo5 135.98(15) . . ?
O26 Mo6 O16 76.0(2) . 3_666 ?
O26 Mo6 N11 81.9(2) . . ?
O10 Mo6 Mo5 48.52(15) . . ?
O10 Mo6 O16 79.6(2) . 3_666 ?
O10 Mo6 O26 154.2(2) . . ?
O10 Mo6 N11 85.5(2) . . ?
O12 Mo6 Mo5 102.3(2) . . ?
O12 Mo6 O16 172.3(2) . 3_666 ?
O12 Mo6 O9 104.8(3) . . ?
O12 Mo6 O26 98.8(3) . . ?
O12 Mo6 O10 104.6(3) . . ?
O12 Mo6 N11 94.3(3) . . ?
N11 Mo6 Mo5 133.62(19) . . ?
N11 Mo6 O16 79.4(2) . 3_666 ?
O5 Mo4 Mo3 49.15(16) . . ?
O5 Mo4 O20 88.7(2) . . ?
O5 Mo4 O27 80.7(2) . 3_666 ?
O5 Mo4 N9 159.0(3) . . ?
O6 Mo4 Mo3 48.74(16) . . ?
O6 Mo4 O5 96.5(2) . . ?
O6 Mo4 O20 156.0(2) . . ?
O6 Mo4 O27 81.0(2) . 3_666 ?
O6 Mo4 N9 85.7(3) . . ?
O20 Mo4 Mo3 136.76(17) . . ?
O20 Mo4 O27 76.8(2) . 3_666 ?
O20 Mo4 N9 81.5(3) . . ?
O27 Mo4 Mo3 85.79(15) 3_666 . ?
O8 Mo4 Mo3 103.0(2) . . ?
O8 Mo4 O5 105.4(3) . . ?
O8 Mo4 O6 104.3(3) . . ?
O8 Mo4 O20 96.8(3) . . ?
O8 Mo4 O27 171.2(3) . 3_666 ?
O8 Mo4 N9 94.2(3) . . ?
N9 Mo4 Mo3 133.8(2) . . ?
N9 Mo4 O27 79.0(3) . 3_666 ?
O28 Mo3 Mo4 86.68(14) 3_666 . ?
O5 Mo3 Mo4 49.04(17) . . ?
O5 Mo3 O28 81.9(2) . 3_666 ?
O5 Mo3 O18 89.1(2) . . ?
O5 Mo3 N7 162.5(2) . . ?
O6 Mo3 Mo4 48.96(16) . . ?
O6 Mo3 O28 81.0(2) . 3_666 ?
O6 Mo3 O5 96.6(2) . . ?
O6 Mo3 O18 155.6(2) . . ?
O6 Mo3 N7 85.2(2) . . ?
O18 Mo3 Mo4 136.97(16) . . ?
O18 Mo3 O28 76.4(2) . 3_666 ?
O18 Mo3 N7 82.6(2) . . ?
O7 Mo3 Mo4 103.4(2) . . ?
O7 Mo3 O28 169.9(2) . 3_666 ?
O7 Mo3 O5 104.7(3) . . ?
O7 Mo3 O6 105.4(3) . . ?
O7 Mo3 O18 95.9(3) . . ?
O7 Mo3 N7 91.5(3) . . ?
N7 Mo3 Mo4 133.96(19) . . ?
N7 Mo3 O28 81.2(2) . 3_666 ?
O13 Mo2 Mo1 135.12(16) . . ?
O13 Mo2 O22 76.3(2) . 3_666 ?
O13 Mo2 N5 84.2(4) . . ?
O13 Mo2 N3 82.3(8) . . ?
O22 Mo2 Mo1 85.64(13) 3_666 . ?
O1 Mo2 Mo1 48.56(17) . . ?
O1 Mo2 O13 87.7(2) . . ?
O1 Mo2 O22 80.5(2) . 3_666 ?
O1 Mo2 O2 96.0(2) . . ?
O1 Mo2 N5 160.3(4) . . ?
O1 Mo2 N3 155.4(11) . . ?
O2 Mo2 Mo1 48.74(17) . . ?
O2 Mo2 O13 156.5(2) . . ?
O2 Mo2 O22 81.4(2) . 3_666 ?
O2 Mo2 N5 84.7(4) . . ?
O2 Mo2 N3 84.9(8) . . ?
O4 Mo2 Mo1 103.9(2) . . ?
O4 Mo2 O13 96.7(3) . . ?
O4 Mo2 O22 170.4(2) . 3_666 ?
O4 Mo2 O1 106.0(3) . . ?
O4 Mo2 O2 104.5(3) . . ?
O4 Mo2 N5 92.8(5) . . ?
O4 Mo2 N3 97.5(11) . . ?
N5 Mo2 Mo1 133.0(3) . . ?
N3 Mo2 Mo1 132.3(8) . . ?
N3 Mo2 O22 75.3(11) . 3_666 ?
O9 Mo5 Mo6 49.01(15) . . ?
O9 Mo5 O10 96.7(2) . . ?
O9 Mo5 O15 81.9(2) . 3_666 ?
O9 Mo5 O24 88.7(2) . . ?
O9 Mo5 O32 161.4(5) . . ?
O9 Mo5 O31 153.9(8) . . ?
O10 Mo5 Mo6 49.25(17) . . ?
O10 Mo5 O15 80.9(2) . 3_666 ?
O10 Mo5 O24 155.2(2) . . ?
O10 Mo5 O32 85.1(4) . . ?
O10 Mo5 O31 85.5(6) . . ?
O15 Mo5 Mo6 87.02(14) 3_666 . ?
O15 Mo5 O31 72.8(8) 3_666 . ?
O24 Mo5 Mo6 136.62(17) . . ?
O24 Mo5 O15 76.0(2) . 3_666 ?
O24 Mo5 O32 82.4(4) . . ?
O24 Mo5 O31 79.3(6) . . ?
O11 Mo5 Mo6 103.3(2) . . ?
O11 Mo5 O9 106.3(3) . . ?
O11 Mo5 O10 104.3(3) . . ?
O11 Mo5 O15 169.5(3) . 3_666 ?
O11 Mo5 O24 97.2(3) . . ?
O11 Mo5 O32 91.2(5) . . ?
O11 Mo5 O31 98.3(8) . . ?
O32 Mo5 Mo6 134.0(4) . . ?
O32 Mo5 O15 80.1(5) . 3_666 ?
O31 Mo5 Mo6 133.3(6) . . ?
O21 Mo1 Mo2 86.62(14) 3_666 . ?
O30 Mo1 Mo2 136.38(16) . . ?
O30 Mo1 O21 76.3(2) . 3_666 ?
O30 Mo1 N1 83.8(2) . . ?
O1 Mo1 Mo2 48.69(16) . . ?
O1 Mo1 O21 81.7(2) . 3_666 ?
O1 Mo1 O30 88.8(2) . . ?
O1 Mo1 O2 96.2(2) . . ?
O1 Mo1 N1 160.9(2) . . ?
O2 Mo1 Mo2 48.80(17) . . ?
O2 Mo1 O21 81.5(2) . 3_666 ?
O2 Mo1 O30 156.3(2) . . ?
O2 Mo1 N1 84.1(2) . . ?
O3 Mo1 Mo2 104.1(2) . . ?
O3 Mo1 O21 169.2(2) . 3_666 ?
O3 Mo1 O30 96.1(3) . . ?
O3 Mo1 O1 106.0(3) . . ?
O3 Mo1 O2 104.6(3) . . ?
O3 Mo1 N1 92.2(3) . . ?
N1 Mo1 Mo2 132.47(18) . . ?
N1 Mo1 O21 79.5(2) . 3_666 ?
C23 O16 Mo6 121.1(5) . 3_666 ?
C57 O28 Mo3 120.0(5) . 3_666 ?
C42 O21 Mo1 121.7(5) . 3_666 ?
C16 O13 Mo2 124.9(5) . . ?
Mo4 O5 Mo3 81.8(2) . . ?
Mo5 O9 Mo6 82.5(2) . . ?
Mo3 O6 Mo4 82.3(2) . . ?
C49 O26 Mo6 132.4(5) . . ?
Mo5 O10 Mo6 82.2(2) . . ?
C24 O18 Mo3 130.3(5) . . ?
C23 O15 Mo5 121.5(5) . 3_666 ?
C42 O22 Mo2 120.3(5) . 3_666 ?
C35 O20 Mo4 127.2(5) . . ?
C56 O30 Mo1 127.0(5) . . ?
C57 O27 Mo4 121.9(5) . 3_666 ?
Mo1 O1 Mo2 82.8(2) . . ?
C43 O24 Mo5 131.0(6) . . ?
Mo1 O2 Mo2 82.5(2) . . ?
C48 N11 Mo6 123.5(5) . . ?
C44 N11 Mo6 121.0(6) . . ?
C44 N11 C48 115.2(7) . . ?
C1 N1 Mo1 121.5(6) . . ?
C5 N1 Mo1 121.0(6) . . ?
C5 N1 C1 117.0(8) . . ?
C25 N7 Mo3 126.1(6) . . ?
C25 N7 C29 115.3(8) . . ?
C29 N7 Mo3 118.2(6) . . ?
C15 N5 Mo2 121.2(8) . . ?
C15 N5 C11 117.4(10) . . ?
C11 N5 Mo2 121.2(9) . . ?
C40 C41 H41 120.2 . . ?
C40 C41 C36 119.6(7) . . ?
C36 C41 H41 120.2 . . ?
O16 C23 O15 124.9(7) . . ?
O16 C23 C19 118.5(7) . . ?
O15 C23 C19 116.6(7) . . ?
O21 C42 O22 125.4(8) . . ?
O21 C42 C38 117.4(7) . . ?
O22 C42 C38 117.2(7) . . ?
C51 C52 C57 119.9(7) . . ?
C53 C52 C57 120.3(7) . . ?
C53 C52 C51 119.7(7) . . ?
O28 C57 O27 125.1(8) . . ?
O28 C57 C52 119.1(7) . . ?
O27 C57 C52 115.8(7) . . ?
O20 C35 C36 114.9(7) . . ?
O19 C35 O20 124.1(8) . . ?
O19 C35 C36 120.9(8) . . ?
C52 C51 H51 120.1 . . ?
C50 C51 C52 119.7(7) . . ?
C50 C51 H51 120.1 . . ?
C41 C40 C43 118.1(7) . . ?
C39 C40 C41 120.1(7) . . ?
C39 C40 C43 121.7(7) . . ?
C53 C54 C55 120.1(7) . . ?
C53 C54 C56 120.4(7) . . ?
C55 C54 C56 119.5(7) . . ?
C52 C53 H53 119.8 . . ?
C54 C53 C52 120.3(7) . . ?
C54 C53 H53 119.8 . . ?
C37 C38 C42 118.8(7) . . ?
C39 C38 C42 121.7(7) . . ?
C39 C38 C37 119.5(7) . . ?
C41 C36 C35 119.5(7) . . ?
C37 C36 C41 119.8(7) . . ?
C37 C36 C35 120.7(7) . . ?
O18 C24 C21 114.1(7) . . ?
O17 C24 O18 126.5(8) . . ?
O17 C24 C21 119.4(8) . . ?
C38 C37 H37 120.0 . . ?
C36 C37 C38 120.0(8) . . ?
C36 C37 H37 120.0 . . ?
C40 C39 C38 121.0(7) . . ?
C40 C39 H39 119.5 . . ?
C38 C39 H39 119.5 . . ?
O24 C43 C40 112.4(8) . . ?
O23 C43 O24 125.8(8) . . ?
O23 C43 C40 121.8(7) . . ?
O26 C49 C50 114.2(7) . . ?
O25 C49 O26 124.9(8) . . ?
O25 C49 C50 120.9(7) . . ?
C51 C50 C49 120.8(7) . . ?
C51 C50 C55 119.5(8) . . ?
C55 C50 C49 119.7(7) . . ?
C54 C55 H55 119.7 . . ?
C50 C55 C54 120.7(7) . . ?
C50 C55 H55 119.7 . . ?
H2A N2 H2B 109.5 . . ?
C3 N2 H2A 108.7 . . ?
C3 N2 H2B 109.4 . . ?
H12A N12 H12B 109.4 . . ?
C46 N12 H12A 108.9 . . ?
C46 N12 H12B 109.1 . . ?
C21 C20 H20 120.2 . . ?
C19 C20 H20 120.2 . . ?
C19 C20 C21 119.7(8) . . ?
C20 C21 C24 119.3(7) . . ?
C22 C21 C24 120.5(7) . . ?
C22 C21 C20 120.1(7) . . ?
O13 C16 C17 116.2(7) . . ?
O14 C16 O13 123.6(8) . . ?
O14 C16 C17 120.2(8) . . ?
C20 C19 C23 120.0(7) . . ?
C20 C19 C18 120.6(8) . . ?
C18 C19 C23 119.3(7) . . ?
C19 C18 H18 120.3 . . ?
C17 C18 C19 119.5(8) . . ?
C17 C18 H18 120.3 . . ?
N11 C48 H48 117.8 . . ?
N11 C48 C47 124.4(8) . . ?
C47 C48 H48 117.8 . . ?
H8A N8 H8B 109.3 . . ?
C27 N8 H8A 108.9 . . ?
C27 N8 H8B 109.2 . . ?
C21 C22 H22 119.9 . . ?
C21 C22 C17 120.3(8) . . ?
C17 C22 H22 119.9 . . ?
O30 C56 C54 116.2(8) . . ?
O29 C56 O30 124.6(8) . . ?
O29 C56 C54 119.2(8) . . ?
C18 C17 C16 120.1(8) . . ?
C18 C17 C22 119.8(8) . . ?
C22 C17 C16 120.0(8) . . ?
C48 C47 H47 120.0 . . ?
C48 C47 C46 119.9(9) . . ?
C46 C47 H47 120.0 . . ?
N8 C27 C26 122.0(11) . . ?
C28 C27 N8 120.9(10) . . ?
C28 C27 C26 117.1(9) . . ?
N1 C1 H1 118.4 . . ?
N1 C1 C2 123.2(9) . . ?
C2 C1 H1 118.4 . . ?
N1 C5 H5 118.7 . . ?
N1 C5 C4 122.6(9) . . ?
C4 C5 H5 118.7 . . ?
N12 C46 C47 120.7(9) . . ?
N12 C46 C45 123.5(9) . . ?
C45 C46 C47 115.7(8) . . ?
N11 C44 H44 117.7 . . ?
N11 C44 C45 124.5(9) . . ?
C45 C44 H44 117.7 . . ?
C1 C2 H2 120.0 . . ?
C3 C2 C1 120.1(9) . . ?
C3 C2 H2 120.0 . . ?
N2 C3 C2 121.6(9) . . ?
N2 C3 C4 123.1(9) . . ?
C2 C3 C4 115.2(9) . . ?
H15A N15 H15B 107.2 . . ?
C02K N15 H15A 107.9 . . ?
C02K N15 H15B 107.9 . . ?
C02K N15 C02O 117.5(11) . . ?
C02O N15 H15A 107.9 . . ?
C02O N15 H15B 107.9 . . ?
C46 C45 H45 119.9 . . ?
C44 C45 C46 120.1(9) . . ?
C44 C45 H45 119.9 . . ?
C5 C4 C3 121.8(9) . . ?
C5 C4 H4 119.1 . . ?
C3 C4 H4 119.1 . . ?
N7 C25 H25 118.2 . . ?
N7 C25 C26 123.6(10) . . ?
C26 C25 H25 118.2 . . ?
N7 C29 H29 117.6 . . ?
N7 C29 C28 124.9(10) . . ?
C28 C29 H29 117.6 . . ?
C27 C26 H26 120.3 . . ?
C25 C26 C27 119.4(10) . . ?
C25 C26 H26 120.3 . . ?
N5 C15 H15 118.9 . . ?
N5 C15 C14 122.2(13) . . ?
C14 C15 H15 118.9 . . ?
C27 C28 C29 119.2(10) . . ?
C27 C28 H28 120.4 . . ?
C29 C28 H28 120.4 . . ?
C15 C14 H14 119.4 . . ?
C15 C14 C13 121.1(14) . . ?
C13 C14 H14 119.4 . . ?
N15 C02K H02A 109.5 . . ?
N15 C02K H02B 109.5 . . ?
N15 C02K H02C 109.5 . . ?
H02A C02K H02B 109.5 . . ?
H02A C02K H02C 109.5 . . ?
H02B C02K H02C 109.5 . . ?
C33 C34 H34 118.4 . . ?
N9 C34 H34 118.4 . . ?
N9 C34 C33 123.2(12) . . ?
C31 C30 H30 118.5 . . ?
N9 C30 H30 118.5 . . ?
N9 C30 C31 123.0(12) . . ?
C34 C33 H33 120.7 . . ?
C34 C33 C32 118.6(12) . . ?
C32 C33 H33 120.7 . . ?
N15 C02O H02D 109.5 . . ?
N15 C02O H02E 109.5 . . ?
N15 C02O H02F 109.5 . . ?
H02D C02O H02E 109.5 . . ?
H02D C02O H02F 109.5 . . ?
H02E C02O H02F 109.5 . . ?
N5 C11 H11 119.2 . . ?
N5 C11 C12 121.7(13) . . ?
C12 C11 H11 119.2 . . ?
H16A N16 H16B 106.9 . . ?
H16C N16 H16D 109.2 . . ?
C68 N16 H16A 107.3 . . ?
C68 N16 H16B 107.3 . . ?
C75 N16 H16A 107.3 . . ?
C75 N16 H16B 107.3 . . ?
C75 N16 C68 120(3) . . ?
C25A N16 H16C 111.3 . . ?
C25A N16 H16D 111.3 . . ?
C25A N16 C19A 102.2(17) . . ?
C19A N16 H16C 111.3 . . ?
C19A N16 H16D 111.3 . . ?
C30 C31 H31 120.3 . . ?
C32 C31 C30 119.5(13) . . ?
C32 C31 H31 120.3 . . ?
C33 C32 N10 123.1(14) . . ?
C31 C32 C33 118.4(13) . . ?
C31 C32 N10 117.9(13) . . ?
C14 C13 C12 116.7(13) . . ?
N6 C13 C14 121.5(15) . . ?
N6 C13 C12 121.8(15) . . ?
C13 N6 H6A 107.8 . . ?
C13 N6 H6B 112.3 . . ?
H6A N6 H6B 120.0 . . ?
C32 N10 H10A 112.9 . . ?
C32 N10 H10B 109.9 . . ?
H10A N10 H10B 105.4 . . ?
C11 C12 C13 120.8(14) . . ?
C11 C12 H12 119.6 . . ?
C13 C12 H12 119.6 . . ?
C58 N13 C62 120.0 . . ?
N13 C58 H58 120.0 . . ?
C59 C58 N13 120.0 . . ?
C59 C58 H58 120.0 . . ?
C58 C59 H59 120.0 . . ?
C58 C59 C60 120.0 . . ?
C60 C59 H59 120.0 . . ?
C59 C60 N14 120.4(8) . . ?
C61 C60 C59 120.0 . . ?
C61 C60 N14 119.5(8) . . ?
C60 C61 H61 120.0 . . ?
C62 C61 C60 120.0 . . ?
C62 C61 H61 120.0 . . ?
N13 C62 H62 120.0 . . ?
C61 C62 N13 120.0 . . ?
C61 C62 H62 120.0 . . ?
N16 C68 H68A 109.5 . . ?
N16 C68 H68B 109.5 . . ?
N16 C68 H68C 109.5 . . ?
H68A C68 H68B 109.5 . . ?
H68A C68 H68C 109.5 . . ?
H68B C68 H68C 109.5 . . ?
N16 C75 H75A 109.5 . . ?
N16 C75 H75B 109.5 . . ?
N16 C75 H75C 109.5 . . ?
H75A C75 H75B 109.5 . . ?
H75A C75 H75C 109.5 . . ?
H75B C75 H75C 109.5 . . ?
H4A N4 H4B 120.0 . . ?
C8 N4 H4A 112.9 . . ?
C8 N4 H4B 120.1 . . ?
N4 C8 C9 120(2) . . ?
N4 C8 C7 120(2) . . ?
C9 C8 C7 120.0 . . ?
C8 C9 H9 120.0 . . ?
C10 C9 C8 120.0 . . ?
C10 C9 H9 120.0 . . ?
C9 C10 H10 120.0 . . ?
C9 C10 N3 120.0 . . ?
N3 C10 H10 120.0 . . ?
C10 N3 Mo2 121.5(13) . . ?
C10 N3 C6 120.0 . . ?
C6 N3 Mo2 118.4(13) . . ?
N3 C6 H6 120.0 . . ?
C7 C6 N3 120.0 . . ?
C7 C6 H6 120.0 . . ?
C8 C7 H7 120.0 . . ?
C6 C7 C8 120.0 . . ?
C6 C7 H7 120.0 . . ?
O41 C69 H69 117.2 . . ?
O41 C69 N23 125.6 . . ?
N23 C69 H69 117.2 . . ?
C69 N23 C66 121.8 . . ?
C69 N23 C65 120.5 . . ?
C66 N23 C65 117.7 . . ?
N23 C66 H66A 109.5 . . ?
N23 C66 H66B 109.5 . . ?
N23 C66 H66C 109.5 . . ?
H66A C66 H66B 109.5 . . ?
H66A C66 H66C 109.5 . . ?
H66B C66 H66C 109.5 . . ?
N23 C65 H65A 109.5 . . ?
N23 C65 H65B 109.5 . . ?
N23 C65 H65C 109.5 . . ?
H65A C65 H65B 109.5 . . ?
H65A C65 H65C 109.5 . . ?
H65B C65 H65C 109.5 . . ?
N16 C25A H25A 109.5 . . ?
N16 C25A H25B 109.5 . . ?
N16 C25A H25C 109.5 . . ?
H25A C25A H25B 109.5 . . ?
H25A C25A H25C 109.5 . . ?
H25B C25A H25C 109.5 . . ?
N16 C19A H19A 109.5 . . ?
N16 C19A H19B 109.5 . . ?
N16 C19A H19C 109.5 . . ?
H19A C19A H19B 109.5 . . ?
H19A C19A H19C 109.5 . . ?
H19B C19A H19C 109.5 . . ?
O43 C70 H70 117.2 . . ?
O43 C70 N22 125.7 . . ?
N22 C70 H70 117.2 . . ?
C70 N22 C76 121.7 . . ?
C70 N22 C1H 120.6 . . ?
C76 N22 C1H 117.7 . . ?
N22 C76 H76A 109.5 . . ?
N22 C76 H76B 109.5 . . ?
N22 C76 H76C 109.5 . . ?
H76A C76 H76B 109.5 . . ?
H76A C76 H76C 109.5 . . ?
H76B C76 H76C 109.5 . . ?
N22 C1H H1HA 109.5 . . ?
N22 C1H H1HB 109.5 . . ?
N22 C1H H1HC 109.5 . . ?
H1HA C1H H1HB 109.5 . . ?
H1HA C1H H1HC 109.5 . . ?
H1HB C1H H1HC 109.5 . . ?
O6S C7S H7S 117.1 . . ?
O6S C7S N8S 125.7 . . ?
N8S C7S H7S 117.1 . . ?
C7S N8S C9S 121.8 . . ?
C7S N8S C10S 120.4 . . ?
C9S N8S C10S 117.8 . . ?
N8S C9S H9SA 109.5 . . ?
N8S C9S H9SB 109.5 . . ?
N8S C9S H9SC 109.5 . . ?
H9SA C9S H9SB 109.5 . . ?
H9SA C9S H9SC 109.5 . . ?
H9SB C9S H9SC 109.5 . . ?
N8S C10S H10E 109.5 . . ?
N8S C10S H10F 109.5 . . ?
N8S C10S H10G 109.5 . . ?
H10E C10S H10F 109.5 . . ?
H10E C10S H10G 109.5 . . ?
H10F C10S H10G 109.5 . . ?
O1S C2S H2S 117.1 . . ?
O1S C2S N3S 125.7 . . ?
N3S C2S H2S 117.1 . . ?
C2S N3S C4S 121.7 . . ?
C2S N3S C5S 120.4 . . ?
C4S N3S C5S 117.8 . . ?
N3S C4S H4SA 109.5 . . ?
N3S C4S H4SB 109.5 . . ?
N3S C4S H4SC 109.5 . . ?
H4SA C4S H4SB 109.5 . . ?
H4SA C4S H4SC 109.5 . . ?
H4SB C4S H4SC 109.5 . . ?
N3S C5S H5SA 109.5 . . ?
N3S C5S H5SB 109.5 . . ?
N3S C5S H5SC 109.5 . . ?
H5SA C5S H5SB 109.5 . . ?
H5SA C5S H5SC 109.5 . . ?
H5SB C5S H5SC 109.5 . . ?
C60 N14 H14A 101.7 . . ?
C60 N14 H14B 121.0 . . ?
H14A N14 H14B 109.5 . . ?
O32 C63 H63 117.2 . . ?
O32 C63 N18 125.6 . . ?
N18 C63 H63 117.2 . . ?
C63 O32 Mo5 122.8(9) . . ?
C63 N18 C64 121.8 . . ?
C63 N18 C1L 120.6 . . ?
C64 N18 C1L 117.7 . . ?
N18 C64 H64A 109.5 . . ?
N18 C64 H64B 109.5 . . ?
N18 C64 H64C 109.5 . . ?
H64A C64 H64B 109.5 . . ?
H64A C64 H64C 109.5 . . ?
H64B C64 H64C 109.5 . . ?
N18 C1L H1LA 109.5 . . ?
N18 C1L H1LB 109.5 . . ?
N18 C1L H1LC 109.5 . . ?
H1LA C1L H1LB 109.5 . . ?
H1LA C1L H1LC 109.5 . . ?
H1LB C1L H1LC 109.5 . . ?
O31 C67 H67 117.1 . . ?
O31 C67 N17 125.7 . . ?
N17 C67 H67 117.1 . . ?
C67 O31 Mo5 126.5(17) . . ?
C67 N17 C72 121.8 . . ?
C67 N17 C1M 120.6 . . ?
C72 N17 C1M 117.7 . . ?
N17 C72 H72A 109.5 . . ?
N17 C72 H72B 109.5 . . ?
N17 C72 H72C 109.5 . . ?
H72A C72 H72B 109.5 . . ?
H72A C72 H72C 109.5 . . ?
H72B C72 H72C 109.5 . . ?
N17 C1M H1MA 109.5 . . ?
N17 C1M H1MB 109.5 . . ?
N17 C1M H1MC 109.5 . . ?
H1MA C1M H1MB 109.5 . . ?
H1MA C1M H1MC 109.5 . . ?
H1MB C1M H1MC 109.5 . . ?
H34B O34 H34C 104.5 . . ?
H1WA O1W H1WB 104.4 . . ?
H2WA O2W H2WB 104.5 . . ?
H5WA O5W H5WB 104.5 . . ?
H3WA O3W H3WB 104.5 . . ?
H4WA O4W H4WB 104.5 . . ?
H71A C71 H71B 109.5 . . ?
H71A C71 H71C 109.5 . . ?
H71B C71 H71C 109.5 . . ?
N19 C71 H71A 109.5 . . ?
N19 C71 H71B 109.5 . . ?
N19 C71 H71C 109.5 . . ?
C71 N19 H19D 110.3 . . ?
C71 N19 H19E 110.3 . . ?
C71 N19 C73 106.9(16) . . ?
H19D N19 H19E 108.6 . . ?
C73 N19 H19D 110.3 . . ?
C73 N19 H19E 110.3 . . ?
N19 C73 H73A 109.5 . . ?
N19 C73 H73B 109.5 . . ?
N19 C73 H73C 109.5 . . ?
H73A C73 H73B 109.5 . . ?
H73A C73 H73C 109.5 . . ?
H73B C73 H73C 109.5 . . ?
H73D C73A H73E 109.5 . . ?
H73D C73A H73F 109.5 . . ?
H73E C73A H73F 109.5 . . ?
N19A C73A H73D 109.5 . . ?
N19A C73A H73E 109.5 . . ?
N19A C73A H73F 109.5 . . ?
C73A N19A H19F 109.7 . . ?
C73A N19A H19G 109.7 . . ?
H19F N19A H19G 108.2 . . ?
C71A N19A C73A 110(3) . . ?
C71A N19A H19F 109.7 . . ?
C71A N19A H19G 109.7 . . ?
N19A C71A H71D 109.5 . . ?
N19A C71A H71E 109.5 . . ?
N19A C71A H71F 109.5 . . ?
H71D C71A H71E 109.5 . . ?
H71D C71A H71F 109.5 . . ?
H71E C71A H71F 109.5 . . ?
H33B O33 H33C 109.5 . . ?
H35A O35 H35B 109.5 . . ?
C31A C32A C33A 120.0 . . ?
C31A C32A N10A 119.9(8) . . ?
C33A C32A N10A 120.1(8) . . ?
C32A C31A H31A 120.0 . . ?
C30A C31A C32A 120.0 . . ?
C30A C31A H31A 120.0 . . ?
C31A C30A H30A 120.0 . . ?
C31A C30A N9 120.0 . . ?
N9 C30A H30A 120.0 . . ?
C34 N9 Mo4 124.0(7) . . ?
C34 N9 C30 116.9(9) . . ?
C30 N9 Mo4 119.1(7) . . ?
C30A N9 Mo4 112.5(11) . . ?
C30A N9 C34A 120.0 . . ?
C34A N9 Mo4 124.9(12) . . ?
N9 C34A H34A 120.0 . . ?
C33A C34A N9 120.0 . . ?
C33A C34A H34A 120.0 . . ?
C32A C33A H33A 120.0 . . ?
C34A C33A C32A 120.0 . . ?
C34A C33A H33A 120.0 . . ?
C32A N10A H10C 111.5 . . ?
C32A N10A H10D 108.3 . . ?
H10C N10A H10D 109.5 . . ?

loop_
_geom_bond_atom_site_label_1
_geom_bond_atom_site_label_2
_geom_bond_distance
_geom_bond_site_symmetry_2
_geom_bond_publ_flag
Mo6 Mo5 2.5514(10) . ?
Mo6 O16 2.291(5) 3_666 ?
Mo6 O9 1.943(5) . ?
Mo6 O26 2.069(6) . ?
Mo6 O10 1.951(6) . ?
Mo6 O12 1.686(6) . ?
Mo6 N11 2.218(6) . ?
Mo4 Mo3 2.5454(10) . ?
Mo4 O5 1.942(6) . ?
Mo4 O6 1.937(5) . ?
Mo4 O20 2.110(5) . ?
Mo4 O27 2.260(5) 3_666 ?
Mo4 O8 1.677(6) . ?
Mo4 N9 2.190(7) . ?
Mo3 O28 2.280(5) 3_666 ?
Mo3 O5 1.945(5) . ?
Mo3 O6 1.931(5) . ?
Mo3 O18 2.073(6) . ?
Mo3 O7 1.680(6) . ?
Mo3 N7 2.213(7) . ?
Mo2 Mo1 2.5569(10) . ?
Mo2 O13 2.096(6) . ?
Mo2 O22 2.297(5) 3_666 ?
Mo2 O1 1.936(5) . ?
Mo2 O2 1.941(6) . ?
Mo2 O4 1.691(6) . ?
Mo2 N5 2.183(8) . ?
Mo2 N3 2.184(13) . ?
Mo5 O9 1.928(5) . ?
Mo5 O10 1.929(5) . ?
Mo5 O15 2.242(5) 3_666 ?
Mo5 O24 2.086(5) . ?
Mo5 O11 1.693(6) . ?
Mo5 O32 2.145(10) . ?
Mo5 O31 2.247(14) . ?
Mo1 O21 2.251(5) 3_666 ?
Mo1 O30 2.100(5) . ?
Mo1 O1 1.932(6) . ?
Mo1 O2 1.939(6) . ?
Mo1 O3 1.689(6) . ?
Mo1 N1 2.219(7) . ?
O16 C23 1.264(9) . ?
O28 C57 1.264(9) . ?
O21 C42 1.261(9) . ?
O13 C16 1.289(10) . ?
O26 C49 1.279(9) . ?
O18 C24 1.285(10) . ?
O15 C23 1.275(9) . ?
O22 C42 1.272(9) . ?
O20 C35 1.281(10) . ?
O30 C56 1.264(10) . ?
O27 C57 1.270(10) . ?
O24 C43 1.288(10) . ?
O17 C24 1.247(10) . ?
O25 C49 1.232(9) . ?
O14 C16 1.251(10) . ?
O19 C35 1.223(10) . ?
N11 C48 1.358(11) . ?
N11 C44 1.340(11) . ?
O23 C43 1.219(10) . ?
N1 C1 1.334(12) . ?
N1 C5 1.330(11) . ?
N7 C25 1.325(11) . ?
N7 C29 1.331(12) . ?
N5 C15 1.372(13) . ?
N5 C11 1.373(14) . ?
O29 C56 1.254(11) . ?
C41 H41 0.9500 . ?
C41 C40 1.399(11) . ?
C41 C36 1.402(11) . ?
C23 C19 1.493(11) . ?
C42 C38 1.501(11) . ?
C52 C57 1.489(11) . ?
C52 C51 1.440(11) . ?
C52 C53 1.390(11) . ?
C35 C36 1.499(11) . ?
C51 H51 0.9500 . ?
C51 C50 1.386(11) . ?
C40 C39 1.381(11) . ?
C40 C43 1.523(11) . ?
C54 C53 1.385(11) . ?
C54 C55 1.406(11) . ?
C54 C56 1.487(12) . ?
C53 H53 0.9500 . ?
C38 C37 1.406(11) . ?
C38 C39 1.385(11) . ?
C36 C37 1.395(11) . ?
C24 C21 1.511(11) . ?
C37 H37 0.9500 . ?
C39 H39 0.9500 . ?
C49 C50 1.482(11) . ?
C50 C55 1.402(11) . ?
C55 H55 0.9500 . ?
N2 H2A 0.8800 . ?
N2 H2B 0.8799 . ?
N2 C3 1.347(12) . ?
N12 H12A 0.8802 . ?
N12 H12B 0.8798 . ?
N12 C46 1.346(12) . ?
C20 H20 0.9500 . ?
C20 C21 1.401(11) . ?
C20 C19 1.385(11) . ?
C21 C22 1.381(11) . ?
C16 C17 1.485(12) . ?
C19 C18 1.398(11) . ?
C18 H18 0.9500 . ?
C18 C17 1.396(11) . ?
C48 H48 0.9500 . ?
C48 C47 1.364(12) . ?
N8 H8A 0.8811 . ?
N8 H8B 0.8810 . ?
N8 C27 1.369(12) . ?
C22 H22 0.9500 . ?
C22 C17 1.400(11) . ?
C47 H47 0.9500 . ?
C47 C46 1.406(13) . ?
C27 C26 1.397(14) . ?
C27 C28 1.346(15) . ?
C1 H1 0.9500 . ?
C1 C2 1.382(13) . ?
C5 H5 0.9500 . ?
C5 C4 1.354(13) . ?
C46 C45 1.403(14) . ?
C44 H44 0.9500 . ?
C44 C45 1.367(13) . ?
C2 H2 0.9500 . ?
C2 C3 1.377(12) . ?
C3 C4 1.395(13) . ?
N15 H15A 0.9100 . ?
N15 H15B 0.9100 . ?
N15 C02K 1.397(15) . ?
N15 C02O 1.491(17) . ?
C45 H45 0.9500 . ?
C4 H4 0.9500 . ?
C25 H25 0.9500 . ?
C25 C26 1.379(13) . ?
C29 H29 0.9500 . ?
C29 C28 1.381(14) . ?
C26 H26 0.9500 . ?
C15 H15 0.9500 . ?
C15 C14 1.381(14) . ?
C28 H28 0.9500 . ?
C14 H14 0.9500 . ?
C14 C13 1.392(15) . ?
C02K H02A 0.9800 . ?
C02K H02B 0.9800 . ?
C02K H02C 0.9800 . ?
C34 H34 0.9500 . ?
C34 C33 1.382(13) . ?
C34 N9 1.331(12) . ?
C30 H30 0.9500 . ?
C30 C31 1.371(13) . ?
C30 N9 1.348(11) . ?
C33 H33 0.9500 . ?
C33 C32 1.387(14) . ?
C02O H02D 0.9800 . ?
C02O H02E 0.9800 . ?
C02O H02F 0.9800 . ?
C11 H11 0.9500 . ?
C11 C12 1.393(14) . ?
N16 H16A 0.9100 . ?
N16 H16B 0.9100 . ?
N16 H16C 0.9100 . ?
N16 H16D 0.9100 . ?
N16 C68 1.52(3) . ?
N16 C75 1.48(3) . ?
N16 C25A 1.46(3) . ?
N16 C19A 1.59(3) . ?
C31 H31 0.9500 . ?
C31 C32 1.366(14) . ?
C32 N10 1.433(18) . ?
C13 N6 1.320(17) . ?
C13 C12 1.403(15) . ?
N6 H6A 0.8801 . ?
N6 H6B 0.8801 . ?
N10 H10A 0.9132 . ?
N10 H10B 0.9076 . ?
C12 H12 0.9500 . ?
N13 C58 1.3900 . ?
N13 C62 1.3900 . ?
C58 H58 0.9500 . ?
C58 C59 1.3900 . ?
C59 H59 0.9500 . ?
C59 C60 1.3900 . ?
C60 C61 1.3900 . ?
C60 N14 1.45(2) . ?
C61 H61 0.9500 . ?
C61 C62 1.3900 . ?
C62 H62 0.9500 . ?
C68 H68A 0.9800 . ?
C68 H68B 0.9800 . ?
C68 H68C 0.9800 . ?
C75 H75A 0.9800 . ?
C75 H75B 0.9800 . ?
C75 H75C 0.9800 . ?
N4 H4A 0.8800 . ?
N4 H4B 0.8803 . ?
N4 C8 1.33(2) . ?
C8 C9 1.3900 . ?
C8 C7 1.3900 . ?
C9 H9 0.9500 . ?
C9 C10 1.3900 . ?
C10 H10 0.9500 . ?
C10 N3 1.3900 . ?
N3 C6 1.3900 . ?
C6 H6 0.9500 . ?
C6 C7 1.3900 . ?
C7 H7 0.9500 . ?
C69 H69 0.9500 . ?
C69 O41 1.2234 . ?
C69 N23 1.3633 . ?
N23 C66 1.4521 . ?
N23 C65 1.4556 . ?
C66 H66A 0.9800 . ?
C66 H66B 0.9800 . ?
C66 H66C 0.9800 . ?
C65 H65A 0.9800 . ?
C65 H65B 0.9800 . ?
C65 H65C 0.9800 . ?
C25A H25A 0.9800 . ?
C25A H25B 0.9800 . ?
C25A H25C 0.9800 . ?
C19A H19A 0.9800 . ?
C19A H19B 0.9800 . ?
C19A H19C 0.9800 . ?
C70 H70 0.9500 . ?
C70 O43 1.2247 . ?
C70 N22 1.3639 . ?
N22 C76 1.4511 . ?
N22 C1H 1.4544 . ?
C76 H76A 0.9800 . ?
C76 H76B 0.9800 . ?
C76 H76C 0.9800 . ?
C1H H1HA 0.9800 . ?
C1H H1HB 0.9800 . ?
C1H H1HC 0.9800 . ?
C7S H7S 0.9500 . ?
C7S O6S 1.2246 . ?
C7S N8S 1.3636 . ?
N8S C9S 1.4509 . ?
N8S C10S 1.4550 . ?
C9S H9SA 0.9800 . ?
C9S H9SB 0.9800 . ?
C9S H9SC 0.9800 . ?
C10S H10E 0.9800 . ?
C10S H10F 0.9800 . ?
C10S H10G 0.9800 . ?
C2S H2S 0.9500 . ?
C2S O1S 1.2246 . ?
C2S N3S 1.3648 . ?
N3S C4S 1.4511 . ?
N3S C5S 1.4557 . ?
C4S H4SA 0.9800 . ?
C4S H4SB 0.9800 . ?
C4S H4SC 0.9800 . ?
C5S H5SA 0.9800 . ?
C5S H5SB 0.9800 . ?
C5S H5SC 0.9800 . ?
N14 H14A 0.9098 . ?
N14 H14B 0.9102 . ?
C63 H63 0.9500 . ?
C63 O32 1.2247 . ?
C63 N18 1.3633 . ?
N18 C64 1.4517 . ?
N18 C1L 1.4554 . ?
C64 H64A 0.9800 . ?
C64 H64B 0.9800 . ?
C64 H64C 0.9800 . ?
C1L H1LA 0.9800 . ?
C1L H1LB 0.9800 . ?
C1L H1LC 0.9800 . ?
C67 H67 0.9500 . ?
C67 O31 1.2263 . ?
C67 N17 1.3613 . ?
N17 C72 1.4534 . ?
N17 C1M 1.4548 . ?
C72 H72A 0.9800 . ?
C72 H72B 0.9800 . ?
C72 H72C 0.9800 . ?
C1M H1MA 0.9800 . ?
C1M H1MB 0.9800 . ?
C1M H1MC 0.9800 . ?
O34 H34B 0.8702 . ?
O34 H34C 0.8701 . ?
O1W H1WA 0.8702 . ?
O1W H1WB 0.8704 . ?
O2W H2WA 0.8699 . ?
O2W H2WB 0.8701 . ?
O5W H5WA 0.8702 . ?
O5W H5WB 0.8698 . ?
O3W H3WA 0.8700 . ?
O3W H3WB 0.8699 . ?
O4W H4WA 0.8701 . ?
O4W H4WB 0.8701 . ?
C71 H71A 0.9800 . ?
C71 H71B 0.9800 . ?
C71 H71C 0.9800 . ?
C71 N19 1.436(16) . ?
N19 H19D 0.9100 . ?
N19 H19E 0.9100 . ?
N19 C73 1.504(17) . ?
C73 H73A 0.9800 . ?
C73 H73B 0.9800 . ?
C73 H73C 0.9800 . ?
C73A H73D 0.9800 . ?
C73A H73E 0.9800 . ?
C73A H73F 0.9800 . ?
C73A N19A 1.52(2) . ?
N19A H19F 0.9100 . ?
N19A H19G 0.9100 . ?
N19A C71A 1.43(2) . ?
C71A H71D 0.9800 . ?
C71A H71E 0.9800 . ?
C71A H71F 0.9800 . ?
O33 H33B 0.8700 . ?
O33 H33C 0.8697 . ?
O35 H35A 0.8699 . ?
O35 H35B 0.8700 . ?
C32A C31A 1.3900 . ?
C32A C33A 1.3900 . ?
C32A N10A 1.450(2) . ?
C31A H31A 0.9500 . ?
C31A C30A 1.3900 . ?
C30A H30A 0.9500 . ?
C30A N9 1.3900 . ?
N9 C34A 1.3900 . ?
C34A H34A 0.9500 . ?
C34A C33A 1.3900 . ?
C33A H33A 0.9500 . ?
N10A H10C 0.9100 . ?
N10A H10D 0.9100 . ?

loop_
_geom_torsion_atom_site_label_1
_geom_torsion_atom_site_label_2
_geom_torsion_atom_site_label_3
_geom_torsion_atom_site_label_4
_geom_torsion
_geom_torsion_site_symmetry_1
_geom_torsion_site_symmetry_2
_geom_torsion_site_symmetry_3
_geom_torsion_site_symmetry_4
_geom_torsion_publ_flag
Mo6 O16 C23 O15 3.4(10) 3_666 . . . ?
Mo6 O16 C23 C19 -176.5(5) 3_666 . . . ?
Mo6 O26 C49 O25 14.5(13) . . . . ?
Mo6 O26 C49 C50 -165.1(5) . . . . ?
Mo6 N11 C48 C47 173.3(7) . . . . ?
Mo6 N11 C44 C45 -171.7(10) . . . . ?
Mo4 O20 C35 O19 10.1(13) . . . . ?
Mo4 O20 C35 C36 -167.4(5) . . . . ?
Mo4 O27 C57 O28 9.0(11) 3_666 . . . ?
Mo4 O27 C57 C52 -168.8(5) 3_666 . . . ?
Mo4 N9 C34A C33A -160.6(14) . . . . ?
Mo3 O28 C57 O27 -9.8(11) 3_666 . . . ?
Mo3 O28 C57 C52 168.0(5) 3_666 . . . ?
Mo3 O18 C24 O17 -13.4(12) . . . . ?
Mo3 O18 C24 C21 170.2(5) . . . . ?
Mo3 N7 C25 C26 168.1(8) . . . . ?
Mo3 N7 C29 C28 -170.9(10) . . . . ?
Mo2 O13 C16 O14 18.1(12) . . . . ?
Mo2 O13 C16 C17 -159.1(5) . . . . ?
Mo2 O22 C42 O21 7.0(11) 3_666 . . . ?
Mo2 O22 C42 C38 -169.3(5) 3_666 . . . ?
Mo2 N5 C15 C14 -173.7(16) . . . . ?
Mo2 N5 C11 C12 172.4(14) . . . . ?
Mo2 N3 C6 C7 178(3) . . . . ?
Mo5 O15 C23 O16 -3.0(10) 3_666 . . . ?
Mo5 O15 C23 C19 176.8(5) 3_666 . . . ?
Mo5 O24 C43 O23 -13.3(14) . . . . ?
Mo5 O24 C43 C40 165.5(5) . . . . ?
Mo1 O21 C42 O22 -8.1(11) 3_666 . . . ?
Mo1 O21 C42 C38 168.2(5) 3_666 . . . ?
Mo1 O30 C56 O29 -8.5(14) . . . . ?
Mo1 O30 C56 C54 169.9(5) . . . . ?
Mo1 N1 C1 C2 169.0(8) . . . . ?
Mo1 N1 C5 C4 -169.5(8) . . . . ?
O16 C23 C19 C20 4.8(11) . . . . ?
O16 C23 C19 C18 -178.6(7) . . . . ?
O21 C42 C38 C37 1.7(11) . . . . ?
O21 C42 C38 C39 -176.3(7) . . . . ?
O13 C16 C17 C18 0.1(12) . . . . ?
O13 C16 C17 C22 179.2(8) . . . . ?
O26 C49 C50 C51 9.0(11) . . . . ?
O26 C49 C50 C55 -173.3(7) . . . . ?
O18 C24 C21 C20 -16.1(10) . . . . ?
O18 C24 C21 C22 167.5(7) . . . . ?
O15 C23 C19 C20 -175.1(7) . . . . ?
O15 C23 C19 C18 1.5(11) . . . . ?
O22 C42 C38 C37 178.3(7) . . . . ?
O22 C42 C38 C39 0.3(11) . . . . ?
O20 C35 C36 C41 175.4(7) . . . . ?
O20 C35 C36 C37 -2.0(12) . . . . ?
O17 C24 C21 C20 167.3(7) . . . . ?
O17 C24 C21 C22 -9.1(11) . . . . ?
O25 C49 C50 C51 -170.6(8) . . . . ?
O25 C49 C50 C55 7.1(12) . . . . ?
O14 C16 C17 C18 -177.2(8) . . . . ?
O14 C16 C17 C22 1.9(13) . . . . ?
O19 C35 C36 C41 -2.2(12) . . . . ?
O19 C35 C36 C37 -179.6(8) . . . . ?
N11 C48 C47 C46 -0.2(15) . . . . ?
N11 C44 C45 C46 -3.2(19) . . . . ?
N1 C1 C2 C3 2.3(17) . . . . ?
N1 C5 C4 C3 -1.6(17) . . . . ?
N7 C25 C26 C27 1.0(18) . . . . ?
N7 C29 C28 C27 3.5(19) . . . . ?
N5 C15 C14 C13 2(3) . . . . ?
N5 C11 C12 C13 1(3) . . . . ?
C41 C40 C39 C38 -1.1(12) . . . . ?
C41 C40 C43 O24 -168.7(7) . . . . ?
C41 C40 C43 O23 10.3(13) . . . . ?
C41 C36 C37 C38 -1.6(12) . . . . ?
C23 C19 C18 C17 -175.8(7) . . . . ?
C42 C38 C37 C36 -177.3(7) . . . . ?
C42 C38 C39 C40 178.6(7) . . . . ?
C52 C51 C50 C49 179.6(7) . . . . ?
C52 C51 C50 C55 1.9(12) . . . . ?
C57 C52 C51 C50 -176.7(7) . . . . ?
C57 C52 C53 C54 175.8(8) . . . . ?
C35 C36 C37 C38 175.8(7) . . . . ?
C51 C52 C57 O28 0.1(12) . . . . ?
C51 C52 C57 O27 178.1(7) . . . . ?
C51 C52 C53 C54 -0.2(12) . . . . ?
C51 C50 C55 C54 -2.3(12) . . . . ?
C40 C41 C36 C35 -176.3(7) . . . . ?
C40 C41 C36 C37 1.1(12) . . . . ?
C53 C52 C57 O28 -176.0(7) . . . . ?
C53 C52 C57 O27 2.0(11) . . . . ?
C53 C52 C51 C50 -0.6(12) . . . . ?
C53 C54 C55 C50 1.4(13) . . . . ?
C53 C54 C56 O30 -6.7(13) . . . . ?
C53 C54 C56 O29 171.8(9) . . . . ?
C36 C41 C40 C39 0.3(12) . . . . ?
C36 C41 C40 C43 175.9(7) . . . . ?
C24 C21 C22 C17 176.5(7) . . . . ?
C37 C38 C39 C40 0.6(12) . . . . ?
C39 C40 C43 O24 6.9(11) . . . . ?
C39 C40 C43 O23 -174.1(8) . . . . ?
C39 C38 C37 C36 0.7(12) . . . . ?
C43 C40 C39 C38 -176.6(7) . . . . ?
C49 C50 C55 C54 180.0(8) . . . . ?
C55 C54 C53 C52 -0.1(13) . . . . ?
C55 C54 C56 O30 176.7(8) . . . . ?
C55 C54 C56 O29 -4.8(14) . . . . ?
N2 C3 C4 C5 -178.3(10) . . . . ?
N12 C46 C45 C44 -175.6(11) . . . . ?
C20 C21 C22 C17 0.1(12) . . . . ?
C20 C19 C18 C17 0.8(12) . . . . ?
C21 C20 C19 C23 176.9(7) . . . . ?
C21 C20 C19 C18 0.4(12) . . . . ?
C21 C22 C17 C16 -177.9(8) . . . . ?
C21 C22 C17 C18 1.1(12) . . . . ?
C19 C20 C21 C24 -177.3(7) . . . . ?
C19 C20 C21 C22 -0.8(12) . . . . ?
C19 C18 C17 C16 177.5(8) . . . . ?
C19 C18 C17 C22 -1.6(12) . . . . ?
C48 N11 C44 C45 2.4(15) . . . . ?
C48 C47 C46 N12 177.2(10) . . . . ?
C48 C47 C46 C45 -0.5(15) . . . . ?
N8 C27 C26 C25 -176.9(10) . . . . ?
N8 C27 C28 C29 174.9(10) . . . . ?
C56 C54 C53 C52 -176.7(8) . . . . ?
C56 C54 C55 C50 178.0(8) . . . . ?
C47 C46 C45 C44 2.1(17) . . . . ?
C1 N1 C5 C4 3.4(15) . . . . ?
C1 C2 C3 N2 178.0(10) . . . . ?
C1 C2 C3 C4 -0.4(16) . . . . ?
C5 N1 C1 C2 -3.8(15) . . . . ?
C44 N11 C48 C47 -0.7(13) . . . . ?
C2 C3 C4 C5 0.0(16) . . . . ?
C25 N7 C29 C28 2.3(17) . . . . ?
C29 N7 C25 C26 -4.4(16) . . . . ?
C26 C27 C28 C29 -6.8(17) . . . . ?
C15 N5 C11 C12 -2(3) . . . . ?
C15 C14 C13 N6 178(2) . . . . ?
C15 C14 C13 C12 -3(4) . . . . ?
C28 C27 C26 C25 4.8(16) . . . . ?
C14 C13 C12 C11 2(4) . . . . ?
C34 C33 C32 C31 0(3) . . . . ?
C34 C33 C32 N10 -171.1(16) . . . . ?
C30 C31 C32 C33 5(3) . . . . ?
C30 C31 C32 N10 176.4(16) . . . . ?
C33 C34 N9 Mo4 -175.6(10) . . . . ?
C33 C34 N9 C30 4.9(18) . . . . ?
C11 N5 C15 C14 1(3) . . . . ?
C31 C30 N9 Mo4 -179.2(12) . . . . ?
C31 C30 N9 C34 0.4(19) . . . . ?
N6 C13 C12 C11 -179(2) . . . . ?
N13 C58 C59 C60 0.0 . . . . ?
C58 N13 C62 C61 0.0 . . . . ?
C58 C59 C60 C61 0.0 . . . . ?
C58 C59 C60 N14 175.9(14) . . . . ?
C59 C60 C61 C62 0.0 . . . . ?
C60 C61 C62 N13 0.0 . . . . ?
C62 N13 C58 C59 0.0 . . . . ?
N4 C8 C9 C10 -174(5) . . . . ?
N4 C8 C7 C6 174(5) . . . . ?
C8 C9 C10 N3 0.0 . . . . ?
C9 C8 C7 C6 0.0 . . . . ?
C9 C10 N3 Mo2 -178(3) . . . . ?
C9 C10 N3 C6 0.0 . . . . ?
C10 N3 C6 C7 0.0 . . . . ?
N3 C6 C7 C8 0.0 . . . . ?
C7 C8 C9 C10 0.0 . . . . ?
O41 C69 N23 C66 180.0 . . . . ?
O41 C69 N23 C65 0.1 . . . . ?
O43 C70 N22 C76 -180.0 . . . . ?
O43 C70 N22 C1H 0.0 . . . . ?
O6S C7S N8S C9S 179.9 . . . . ?
O6S C7S N8S C10S -0.1 . . . . ?
O1S C2S N3S C4S 180.0 . . . . ?
O1S C2S N3S C5S -0.1 . . . . ?
N14 C60 C61 C62 -175.9(13) . . . . ?
O32 C63 N18 C64 179.9 . . . . ?
O32 C63 N18 C1L 0.1 . . . . ?
N18 C63 O32 Mo5 -155.8(12) . . . . ?
O31 C67 N17 C72 -180.0 . . . . ?
O31 C67 N17 C1M -0.1 . . . . ?
N17 C67 O31 Mo5 125(3) . . . . ?
C32A C31A C30A N9 0.0 . . . . ?
C31A C32A C33A C34A 0.0 . . . . ?
C31A C30A N9 Mo4 162.8(13) . . . . ?
C31A C30A N9 C34A 0.0 . . . . ?
C30A N9 C34A C33A 0.0 . . . . ?
N9 C34 C33 C32 -5(2) . . . . ?
N9 C30 C31 C32 -5(3) . . . . ?
N9 C34A C33A C32A 0.0 . . . . ?
C33A C32A C31A C30A 0.0 . . . . ?
N10A C32A C31A C30A -179.7(11) . . . . ?
N10A C32A C33A C34A 179.7(11) . . . . ?
